data_7241517
loop_
_publ_author_name
'Bodart, Laurie'
'Prinzo, Maria'
'Derlet, Am\'elie'
'Tumanov, Nikolay'
'Wouters, Johan'

_publ_section_title
;
 Taking advantage of solvate formation to modulate drug--drug ratio in
 clofaziminium diclofenac salts
;
_journal_issue 1
_journal_name_full CrystEngComm
_journal_page_first 185
_journal_page_last 201
_journal_paper_doi 10.1039/D0CE01400A
_journal_volume 23
_journal_year 2021
_chemical_formula_moiety
;
4(C27 H23 Cl2 N4), 4(C14 H10 Cl2 N O2), 9(C7 H6 O2), H2 O
;
_chemical_formula_sum 'C227 H188 Cl16 N20 O27'
_chemical_formula_weight 4195.16
_chemical_name_systematic
;
nonakis(2-hydroxybenzaldehyde) tetrakis(N-[(2E)-10-
(4-chlorophenyl)-3-[(4-chlorophenyl)amino]-2,10-
dihydrophenazin-2-ylidene]propan-2-aminium) 
tetrakis(2-{2-[(2,6-dichlorophenyl)amino]phenyl}acetate) 
hydrate
;
_space_group_crystal_system triclinic
_space_group_IT_number 2
_space_group_name_Hall '-P 1'
_space_group_name_H-M_alt 'P -1'
_atom_sites_solution_hydrogens mixed
_atom_sites_solution_primary dual
_atom_sites_solution_secondary difmap
_audit_creation_method SHELXL-2016/6
_audit_update_record
;
2020-09-17 deposited with the CCDC.	2020-11-20 downloaded from the CCDC.
;
_cell_angle_alpha 66.238(3)
_cell_angle_beta 89.969(3)
_cell_angle_gamma 86.658(3)
_cell_formula_units_Z 1
_cell_length_a 10.4132(5)
_cell_length_b 21.2266(7)
_cell_length_c 25.0657(7)
_cell_measurement_reflns_used 14095
_cell_measurement_temperature 100(2)
_cell_measurement_theta_max 66.6760
_cell_measurement_theta_min 4.1060
_cell_volume 5060.5(3)
_computing_cell_refinement 'CrysAlisPro 1.171.40.53 (Rigaku OD, 2019)'
_computing_data_collection 'CrysAlisPro 1.171.40.53 (Rigaku OD, 2019)'
_computing_data_reduction 'CrysAlisPro 1.171.40.53 (Rigaku OD, 2019)'
_computing_structure_refinement 'SHELXL-2016/6 (Sheldrick, 2016)'
_computing_structure_solution 'SHELXT 2014/5 (Sheldrick, 2014)'
_diffrn_ambient_temperature 100(2)
_diffrn_detector_area_resol_mean 5.1856
_diffrn_measured_fraction_theta_full 0.980
_diffrn_measured_fraction_theta_max 0.980
_diffrn_measurement_device 'four-circle diffractometer'
_diffrn_measurement_device_type 'Xcalibur, Ruby, Gemini Ultra'
_diffrn_measurement_method '\w scans'
_diffrn_radiation_type CuK\a
_diffrn_radiation_wavelength 1.54184
_diffrn_reflns_av_R_equivalents 0.0690
_diffrn_reflns_av_unetI/netI 0.0617
_diffrn_reflns_Laue_measured_fraction_full 0.980
_diffrn_reflns_Laue_measured_fraction_max 0.980
_diffrn_reflns_limit_h_max 11
_diffrn_reflns_limit_h_min -12
_diffrn_reflns_limit_k_max 25
_diffrn_reflns_limit_k_min -25
_diffrn_reflns_limit_l_max 29
_diffrn_reflns_limit_l_min -24
_diffrn_reflns_number 53166
_diffrn_reflns_point_group_measured_fraction_full 0.980
_diffrn_reflns_point_group_measured_fraction_max 0.980
_diffrn_reflns_theta_full 67.184
_diffrn_reflns_theta_max 67.184
_diffrn_reflns_theta_min 2.279
_diffrn_source 'fine-focus sealed X-ray tube'
_diffrn_source_type 'Enhance Ultra (Cu) X-ray Source'
_exptl_absorpt_coefficient_mu 2.609
_exptl_absorpt_correction_T_max 0.910
_exptl_absorpt_correction_T_min 0.413
_exptl_absorpt_correction_type analytical
_exptl_absorpt_process_details
;
CrysAlisPro 1.171.40.53 (Rigaku Oxford Diffraction, 2019)
Analytical numeric absorption correction using a multifaceted crystal
			model based on expressions derived by R.C. Clark & J.S. Reid.
(Clark, R. C. & Reid, J. S. (1995). Acta Cryst. A51, 887-897)
Empirical absorption correction using spherical harmonics,
 implemented in SCALE3 ABSPACK scaling algorithm.
;
_exptl_crystal_colour 'Dark red'
_exptl_crystal_density_diffrn 1.377
_exptl_crystal_description Plate
_exptl_crystal_F_000 2178
_exptl_crystal_size_max 0.420
_exptl_crystal_size_mid 0.140
_exptl_crystal_size_min 0.040
_refine_diff_density_max 0.481
_refine_diff_density_min -0.497
_refine_diff_density_rms 0.063
_refine_ls_extinction_method none
_refine_ls_goodness_of_fit_ref 1.032
_refine_ls_hydrogen_treatment mixed
_refine_ls_matrix_type full
_refine_ls_number_parameters 1552
_refine_ls_number_reflns 17765
_refine_ls_number_restraints 717
_refine_ls_restrained_S_all 1.031
_refine_ls_R_factor_all 0.0751
_refine_ls_R_factor_gt 0.0595
_refine_ls_shift/su_max 0.001
_refine_ls_shift/su_mean 0.000
_refine_ls_structure_factor_coef Fsqd
_refine_ls_weighting_details 'w=1/[\s^2^(Fo^2^)+(0.0859P)^2^+1.7218P] where P=(Fo^2^+2Fc^2^)/3'
_refine_ls_weighting_scheme calc
_refine_ls_wR_factor_gt 0.1527
_refine_ls_wR_factor_ref 0.1709
_reflns_Friedel_coverage 0.000
_reflns_number_gt 13730
_reflns_number_total 17765
_reflns_threshold_expression 'I > 2\s(I)'
_cod_data_source_file d0ce01400a2.cif
_cod_data_source_block lb0690_CFZ-DCF-SAL_100K
_cod_depositor_comments 'Adding full bibliography for 7241513--7241524.cif.'
_cod_database_code 7241517
_shelx_shelxl_version_number 2016/6
_shelx_space_group_comment
;
The symmetry employed for this shelxl refinement is uniquely defined
by the following loop, which should always be used as a source of
symmetry information in preference to the above space-group names.
They are only intended as comments.
;
_shelx_estimated_absorpt_t_min 0.407
_shelx_estimated_absorpt_t_max 0.903
_oxdiff_exptl_absorpt_empirical_full_min 0.769
_oxdiff_exptl_absorpt_empirical_full_max 1.591
_oxdiff_exptl_absorpt_empirical_details
;
Empirical correction (ABSPACK) includes:
- Absorption correction using spherical harmonics
- Frame scaling
;

loop_
_space_group_symop_operation_xyz
'x, y, z'
'-x, -y, -z'

loop_
_atom_site_label
_atom_site_type_symbol
_atom_site_fract_x
_atom_site_fract_y
_atom_site_fract_z
_atom_site_U_iso_or_equiv
_atom_site_adp_type
_atom_site_occupancy
_atom_site_site_symmetry_order
_atom_site_calc_flag
_atom_site_refinement_flags_posn
_atom_site_refinement_flags_adp
_atom_site_refinement_flags_occupancy
_atom_site_disorder_assembly
_atom_site_disorder_group
Cl3 Cl -0.11415(9) 0.72472(4) 0.40916(3) 0.0515(2) Uani 1 1 d . . . . .
Cl4 Cl 0.04003(7) 0.53957(4) 0.32060(3) 0.04385(19) Uani 1 1 d . . . . .
O1 O 0.2387(2) 0.71431(11) 0.41489(9) 0.0414(5) Uani 1 1 d . . . . .
O2 O 0.4456(2) 0.68160(12) 0.43886(10) 0.0468(5) Uani 1 1 d . . . . .
N5 N 0.0761(2) 0.65391(13) 0.35978(10) 0.0379(6) Uani 1 1 d . . . . .
H5 H 0.107(3) 0.6705(18) 0.3875(15) 0.046 Uiso 1 1 d . U . . .
C28 C 0.3436(3) 0.68377(14) 0.41166(12) 0.0368(6) Uani 1 1 d . . . . .
C29 C 0.3480(3) 0.64310(17) 0.37288(14) 0.0424(7) Uani 1 1 d . . . . .
H29A H 0.439269 0.632443 0.366858 0.051 Uiso 1 1 calc R U . . .
H29B H 0.308823 0.598665 0.394229 0.051 Uiso 1 1 calc R U . . .
C30 C 0.2812(3) 0.67825(15) 0.31402(13) 0.0385(7) Uani 1 1 d . . . . .
C31 C 0.3524(3) 0.70750(17) 0.26377(14) 0.0462(8) Uani 1 1 d . . . . .
H31 H 0.443338 0.707340 0.267146 0.055 Uiso 1 1 calc R U . . .
C32 C 0.2930(4) 0.73691(18) 0.20878(14) 0.0541(9) Uani 1 1 d . . . . .
H32 H 0.342903 0.756792 0.174998 0.065 Uiso 1 1 calc R U . . .
C33 C 0.1612(4) 0.73702(17) 0.20362(14) 0.0512(9) Uani 1 1 d . . . . .
H33 H 0.120337 0.756442 0.166116 0.061 Uiso 1 1 calc R U . . .
C34 C 0.0880(3) 0.70886(16) 0.25302(13) 0.0422(7) Uani 1 1 d . . . . .
H34 H -0.002841 0.709245 0.249203 0.051 Uiso 1 1 calc R U . . .
C35 C 0.1472(3) 0.68005(15) 0.30815(12) 0.0353(6) Uani 1 1 d . . . . .
C36 C -0.0479(3) 0.63352(15) 0.36211(12) 0.0377(6) Uani 1 1 d . . . . .
C37 C -0.1486(3) 0.66071(17) 0.38543(13) 0.0439(7) Uani 1 1 d . . . . .
C38 C -0.2718(3) 0.63759(18) 0.39165(15) 0.0505(8) Uani 1 1 d . . . . .
H38 H -0.337314 0.657172 0.407745 0.061 Uiso 1 1 calc R U . . .
C39 C -0.2980(3) 0.58539(18) 0.37401(16) 0.0521(8) Uani 1 1 d . . . . .
H39 H -0.382085 0.569113 0.378034 0.062 Uiso 1 1 calc R U . . .
C40 C -0.2025(3) 0.55700(17) 0.35063(14) 0.0450(7) Uani 1 1 d . . . . .
H40 H -0.220893 0.521625 0.338215 0.054 Uiso 1 1 calc R U . . .
C41 C -0.0807(3) 0.58027(15) 0.34544(13) 0.0385(7) Uani 1 1 d . . . . .
Cl1 Cl 0.84982(10) -0.26525(5) 0.80867(3) 0.0604(2) Uani 1 1 d . . . . .
Cl2 Cl 0.83417(9) 0.44894(4) 0.26240(3) 0.0502(2) Uani 1 1 d . . . . .
N1 N 0.8249(2) -0.05127(12) 0.56634(9) 0.0314(5) Uani 1 1 d . . . . .
N2 N 0.8411(2) 0.04043(12) 0.44946(10) 0.0341(5) Uani 1 1 d . . . . .
N3 N 0.8422(2) 0.23247(12) 0.50327(10) 0.0346(5) Uani 1 1 d . . . . .
H3 H 0.804(3) 0.2463(17) 0.5301(15) 0.042 Uiso 1 1 d . U . . .
N4 N 0.8450(2) 0.14144(13) 0.61996(10) 0.0324(5) Uani 1 1 d . . . . .
H4 H 0.839(3) 0.184(2) 0.6088(14) 0.039 Uiso 1 1 d . U . . .
C1 C 0.8058(3) -0.14607(15) 0.53512(13) 0.0357(6) Uani 1 1 d . . . . .
H1 H 0.799210 -0.178413 0.574303 0.043 Uiso 1 1 calc R U . . .
C2 C 0.8021(3) -0.16752(16) 0.48974(13) 0.0382(6) Uani 1 1 d . . . . .
H2 H 0.791571 -0.214654 0.497920 0.046 Uiso 1 1 calc R U . . .
C3 C 0.8137(3) -0.12035(16) 0.43200(13) 0.0393(7) Uani 1 1 d . . . . .
H3A H 0.813235 -0.135994 0.401432 0.047 Uiso 1 1 calc R U . . .
C4 C 0.8256(3) -0.05220(16) 0.41914(12) 0.0368(6) Uani 1 1 d . . . . .
H4A H 0.831578 -0.020620 0.379665 0.044 Uiso 1 1 calc R U . . .
C5 C 0.8293(3) -0.02802(15) 0.46434(12) 0.0331(6) Uani 1 1 d . . . . .
C6 C 0.8420(3) 0.06311(14) 0.49191(11) 0.0322(6) Uani 1 1 d . . . . .
C7 C 0.8466(3) 0.13471(14) 0.47650(12) 0.0329(6) Uani 1 1 d . . . . .
H7 H 0.851706 0.164550 0.436472 0.039 Uiso 1 1 calc R U . . .
C8 C 0.8440(3) 0.16280(14) 0.51729(11) 0.0318(6) Uani 1 1 d . . . . .
C9 C 0.8417(3) 0.11542(14) 0.57945(11) 0.0302(6) Uani 1 1 d . . . . .
C10 C 0.8367(3) 0.04422(14) 0.59515(11) 0.0303(6) Uani 1 1 d . . . . .
H10A H 0.835313 0.013921 0.635208 0.036 Uiso 1 1 calc R U . . .
C11 C 0.8337(3) 0.01741(14) 0.55282(11) 0.0307(6) Uani 1 1 d . . . . .
C12 C 0.8193(3) -0.07650(15) 0.52276(11) 0.0317(6) Uani 1 1 d . . . . .
C13 C 0.8280(3) -0.10065(14) 0.62689(11) 0.0321(6) Uani 1 1 d . . . . .
C14 C 0.9453(3) -0.11967(15) 0.65656(13) 0.0389(7) Uani 1 1 d . . . . .
H14 H 1.021116 -0.098956 0.638404 0.047 Uiso 1 1 calc R U . . .
C15 C 0.9506(3) -0.16968(16) 0.71348(13) 0.0425(7) Uani 1 1 d . . . . .
H15 H 1.030064 -0.182854 0.734862 0.051 Uiso 1 1 calc R U . . .
C16 C 0.8391(4) -0.20013(16) 0.73877(13) 0.0450(8) Uani 1 1 d . . . . .
C17 C 0.7218(3) -0.18009(16) 0.70940(13) 0.0423(7) Uani 1 1 d . . . . .
H17 H 0.646071 -0.200735 0.727687 0.051 Uiso 1 1 calc R U . . .
C18 C 0.7152(3) -0.12939(15) 0.65276(12) 0.0361(6) Uani 1 1 d . . . . .
H18 H 0.635043 -0.114660 0.632113 0.043 Uiso 1 1 calc R U . . .
C19 C 0.8399(3) 0.28266(14) 0.44480(12) 0.0360(6) Uani 1 1 d . . . . .
C20 C 0.9432(3) 0.28681(16) 0.40859(13) 0.0422(7) Uani 1 1 d . . . . .
H20 H 1.015490 0.254664 0.422492 0.051 Uiso 1 1 calc R U . . .
C21 C 0.9414(3) 0.33765(17) 0.35219(13) 0.0450(7) Uani 1 1 d . . . . .
H21 H 1.011536 0.340031 0.327343 0.054 Uiso 1 1 calc R U . . .
C22 C 0.8363(3) 0.38482(15) 0.33260(12) 0.0411(7) Uani 1 1 d . . . . .
C23 C 0.7327(3) 0.38145(16) 0.36803(14) 0.0446(7) Uani 1 1 d . . . . .
H23 H 0.660396 0.413576 0.354045 0.054 Uiso 1 1 calc R U . . .
C24 C 0.7359(3) 0.33040(16) 0.42440(13) 0.0419(7) Uani 1 1 d . . . . .
H24 H 0.665783 0.328255 0.449217 0.050 Uiso 1 1 calc R U . . .
C25 C 0.8394(3) 0.09941(15) 0.68305(12) 0.0358(6) Uani 1 1 d . . . . .
H25 H 0.776933 0.063165 0.689337 0.043 Uiso 1 1 calc R U . . .
C26 C 0.7900(4) 0.14503(17) 0.71361(13) 0.0490(8) Uani 1 1 d . . . . .
H26A H 0.705299 0.166713 0.697085 0.074 Uiso 1 1 calc R U . . .
H26B H 0.850204 0.180851 0.707995 0.074 Uiso 1 1 calc R U . . .
H26C H 0.782711 0.116833 0.755383 0.074 Uiso 1 1 calc R U . . .
C27 C 0.9703(3) 0.06368(18) 0.70796(13) 0.0467(8) Uani 1 1 d . . . . .
H27A H 1.033318 0.098443 0.701396 0.070 Uiso 1 1 calc R U . . .
H27B H 0.997867 0.033418 0.688588 0.070 Uiso 1 1 calc R U . . .
H27C H 0.963963 0.036209 0.749909 0.070 Uiso 1 1 calc R U . . .
Cl7 Cl 0.41518(11) 0.80576(5) 0.05124(4) 0.0613(3) Uani 1 1 d . . . . .
Cl8 Cl 0.50172(8) 1.03360(4) 0.08861(4) 0.0503(2) Uani 1 1 d . . . . .
O3 O 0.7638(2) 0.80351(10) 0.06390(8) 0.0390(5) Uani 1 1 d . . . . .
O4 O 0.9755(2) 0.81400(13) 0.06198(12) 0.0568(6) Uani 1 1 d . . . . .
N10 N 0.5772(3) 0.89759(13) 0.08423(10) 0.0373(6) Uani 1 1 d . . . . .
H10 H 0.610(4) 0.8719(19) 0.0696(16) 0.045 Uiso 1 1 d . U . . .
C69 C 0.8629(3) 0.82855(15) 0.07292(12) 0.0366(6) Uani 1 1 d . . . . .
C70 C 0.8502(3) 0.88332(15) 0.09842(13) 0.0371(6) Uani 1 1 d . . . . .
H70A H 0.936819 0.889927 0.110780 0.044 Uiso 1 1 calc R U . . .
H70B H 0.817803 0.927613 0.067211 0.044 Uiso 1 1 calc R U . . .
C71 C 0.7625(3) 0.86664(14) 0.14953(12) 0.0364(6) Uani 1 1 d . . . . .
C72 C 0.8148(3) 0.84289(16) 0.20629(13) 0.0420(7) Uani 1 1 d . . . . .
H72 H 0.905452 0.835667 0.212335 0.050 Uiso 1 1 calc R U . . .
C73 C 0.7361(4) 0.82978(17) 0.25373(13) 0.0471(8) Uani 1 1 d . . . . .
H73 H 0.772795 0.813743 0.291965 0.057 Uiso 1 1 calc R U . . .
C74 C 0.6048(4) 0.84006(17) 0.24526(13) 0.0470(8) Uani 1 1 d . . . . .
H74 H 0.551054 0.831204 0.277798 0.056 Uiso 1 1 calc R U . . .
C75 C 0.5499(3) 0.86333(16) 0.18944(13) 0.0418(7) Uani 1 1 d . . . . .
H75 H 0.459159 0.870798 0.183866 0.050 Uiso 1 1 calc R U . . .
C76 C 0.6291(3) 0.87561(14) 0.14171(12) 0.0357(6) Uani 1 1 d . . . . .
C77 C 0.4472(3) 0.91918(16) 0.07217(12) 0.0383(6) Uani 1 1 d . . . . .
C78 C 0.3590(4) 0.88145(18) 0.05677(13) 0.0470(8) Uani 1 1 d . . . . .
C79 C 0.2291(4) 0.9026(2) 0.04608(15) 0.0591(10) Uani 1 1 d . . . . .
H79 H 0.171472 0.875392 0.036543 0.071 Uiso 1 1 calc R U . . .
C80 C 0.1847(4) 0.9634(2) 0.04944(16) 0.0618(10) Uani 1 1 d . . . . .
H80 H 0.095955 0.977798 0.042521 0.074 Uiso 1 1 calc R U . . .
C81 C 0.2685(3) 1.0036(2) 0.06282(15) 0.0530(8) Uani 1 1 d . . . . .
H81 H 0.238016 1.045677 0.064728 0.064 Uiso 1 1 calc R U . . .
C82 C 0.3977(3) 0.98148(17) 0.07340(13) 0.0424(7) Uani 1 1 d . . . . .
Cl5 Cl 0.65982(10) 0.23973(4) 0.31559(3) 0.0565(2) Uani 1 1 d . . . . .
Cl6 Cl 0.65159(10) 0.95229(4) -0.24610(3) 0.0539(2) Uani 1 1 d . . . . .
N6 N 0.6795(2) 0.44904(11) 0.07307(9) 0.0268(5) Uani 1 1 d . . . . .
N7 N 0.6612(2) 0.53361(11) -0.04621(9) 0.0299(5) Uani 1 1 d . . . . .
N8 N 0.6949(3) 0.73466(12) -0.00705(9) 0.0350(5) Uani 1 1 d D . . . .
H8 H 0.733(3) 0.7523(17) 0.0168(13) 0.042 Uiso 1 1 d D U . . .
N9 N 0.6908(3) 0.65524(13) 0.10960(10) 0.0340(5) Uani 1 1 d . . . . .
H9 H 0.695(3) 0.696(2) 0.0937(15) 0.041 Uiso 1 1 d . U . . .
C42 C 0.6802(3) 0.34694(14) 0.05002(11) 0.0308(6) Uani 1 1 d . . . . .
H42 H 0.688206 0.316863 0.090141 0.037 Uiso 1 1 calc R U . . .
C43 C 0.6744(3) 0.32069(14) 0.00793(12) 0.0331(6) Uani 1 1 d . . . . .
H43 H 0.679285 0.272153 0.019328 0.040 Uiso 1 1 calc R U . . .
C44 C 0.6615(3) 0.36472(15) -0.05160(12) 0.0349(6) Uani 1 1 d . . . . .
H44 H 0.656281 0.345648 -0.079865 0.042 Uiso 1 1 calc R U . . .
C45 C 0.6566(3) 0.43449(14) -0.06904(12) 0.0324(6) Uani 1 1 d . . . . .
H45 H 0.648092 0.463754 -0.109350 0.039 Uiso 1 1 calc R U . . .
C46 C 0.6640(3) 0.46384(13) -0.02694(11) 0.0281(5) Uani 1 1 d . . . . .
C47 C 0.6720(3) 0.56105(14) -0.00712(11) 0.0290(5) Uani 1 1 d . . . . .
C48 C 0.6753(3) 0.63320(13) -0.02710(11) 0.0296(6) Uani 1 1 d . . . . .
H48 H 0.669348 0.660585 -0.067857 0.036 Uiso 1 1 calc R U . . .
C49 C 0.6868(3) 0.66530(14) 0.01052(11) 0.0303(6) Uani 1 1 d . . . . .
C50 C 0.6881(3) 0.62272(14) 0.07353(11) 0.0303(6) Uani 1 1 d . . . . .
C51 C 0.6878(3) 0.55083(14) 0.09424(11) 0.0298(6) Uani 1 1 d . . . . .
H51 H 0.693058 0.523615 0.135027 0.036 Uiso 1 1 calc R U . . .
C52 C 0.6800(3) 0.51867(13) 0.05553(11) 0.0276(5) Uani 1 1 d . . . . .
C53 C 0.6739(3) 0.41892(13) 0.03261(11) 0.0279(5) Uani 1 1 d . . . . .
C54 C 0.6768(3) 0.40289(13) 0.13457(11) 0.0295(6) Uani 1 1 d . . . . .
C55 C 0.7905(3) 0.37142(14) 0.16399(11) 0.0320(6) Uani 1 1 d . . . . .
H55 H 0.870800 0.383332 0.145770 0.038 Uiso 1 1 calc R U . . .
C56 C 0.7855(3) 0.32200(15) 0.22074(12) 0.0380(6) Uani 1 1 d . . . . .
H56 H 0.862556 0.299794 0.241935 0.046 Uiso 1 1 calc R U . . .
C57 C 0.6669(3) 0.30540(15) 0.24614(12) 0.0402(7) Uani 1 1 d . . . . .
C58 C 0.5539(3) 0.33845(15) 0.21705(12) 0.0399(7) Uani 1 1 d . . . . .
H58 H 0.473947 0.327513 0.235821 0.048 Uiso 1 1 calc R U . . .
C59 C 0.5573(3) 0.38782(15) 0.16016(12) 0.0351(6) Uani 1 1 d . . . . .
H59 H 0.480295 0.410659 0.139304 0.042 Uiso 1 1 calc R U . . .
C60 C 0.6872(3) 0.78316(14) -0.06578(11) 0.0336(6) Uani 1 1 d . . . . .
C61 C 0.7841(3) 0.82906(15) -0.08652(12) 0.0393(7) Uani 1 1 d . . . . .
H61A H 0.856773 0.825158 -0.062257 0.047 Uiso 1 1 calc R U . . .
C62 C 0.7744(3) 0.88040(16) -0.14250(13) 0.0439(7) Uani 1 1 d . . . . .
H62 H 0.840509 0.911599 -0.156880 0.053 Uiso 1 1 calc R U . . .
C63 C 0.6679(3) 0.88572(15) -0.17710(12) 0.0405(7) Uani 1 1 d . . . . .
C64 C 0.5714(3) 0.83979(15) -0.15754(12) 0.0374(6) Uani 1 1 d . . . . .
H64 H 0.499640 0.843411 -0.182236 0.045 Uiso 1 1 calc R U . . .
C65 C 0.5811(3) 0.78874(14) -0.10163(12) 0.0357(6) Uani 1 1 d . . . . .
H65 H 0.515272 0.757345 -0.087609 0.043 Uiso 1 1 calc R U . . .
C66 C 0.6973(3) 0.62237(15) 0.17349(11) 0.0385(7) Uani 1 1 d . . . . .
H66 H 0.763114 0.582608 0.185866 0.046 Uiso 1 1 calc R U . . .
C67 C 0.5683(4) 0.59561(17) 0.19792(13) 0.0472(8) Uani 1 1 d . . . . .
H67A H 0.503223 0.634229 0.186570 0.071 Uiso 1 1 calc R U . . .
H67B H 0.575677 0.572922 0.240548 0.071 Uiso 1 1 calc R U . . .
H67C H 0.542971 0.562404 0.182410 0.071 Uiso 1 1 calc R U . . .
C68 C 0.7412(4) 0.67545(18) 0.19555(13) 0.0517(9) Uani 1 1 d . . . . .
H68A H 0.747041 0.654595 0.238251 0.078 Uiso 1 1 calc R U . . .
H68B H 0.678896 0.715427 0.182563 0.078 Uiso 1 1 calc R U . . .
H68C H 0.825774 0.690299 0.179944 0.078 Uiso 1 1 calc R U . . .
O5S O 0.5201(2) 0.23812(11) 0.50931(9) 0.0455(5) Uani 1 1 d . . . . .
H5OS H 0.537(4) 0.269(2) 0.5290(18) 0.068 Uiso 1 1 d . U . . .
O6S O 0.5312(2) 0.10313(12) 0.43455(9) 0.0467(5) Uani 1 1 d . . . . .
C1S C 0.5148(3) 0.17183(15) 0.54545(12) 0.0362(6) Uani 1 1 d . . . . .
C2S C 0.5176(3) 0.12161(15) 0.52209(12) 0.0348(6) Uani 1 1 d . . . . .
C3S C 0.5077(3) 0.05258(16) 0.55881(13) 0.0386(6) Uani 1 1 d . . . . .
H3S H 0.508741 0.018952 0.542745 0.046 Uiso 1 1 calc R U . . .
C4S C 0.4962(3) 0.03201(17) 0.61874(13) 0.0421(7) Uani 1 1 d . . . . .
H4S H 0.489086 -0.015150 0.643659 0.051 Uiso 1 1 calc R U . . .
C5S C 0.4955(3) 0.08220(17) 0.64129(13) 0.0417(7) Uani 1 1 d . . . . .
H5S H 0.488883 0.068636 0.682183 0.050 Uiso 1 1 calc R U . . .
C6S C 0.5041(3) 0.15098(16) 0.60593(12) 0.0392(7) Uani 1 1 d . . . . .
H6S H 0.502839 0.184213 0.622422 0.047 Uiso 1 1 calc R U . . .
C7S C 0.5325(3) 0.14274(17) 0.45902(13) 0.0394(7) Uani 1 1 d . . . . .
H7S H 0.543891 0.190016 0.435827 0.047 Uiso 1 1 calc R U . . .
O7T O 0.0163(2) 0.73428(12) 0.01114(9) 0.0484(5) Uani 1 1 d D . . . .
H7OT H -0.004(4) 0.766(2) 0.0312(19) 0.073 Uiso 1 1 d . U . . .
O8T O -0.0061(2) 0.60422(12) -0.06661(9) 0.0485(6) Uani 1 1 d D . . . .
C8T C 0.0096(3) 0.61805(16) 0.02271(12) 0.0373(6) Uani 1 1 d D . . . .
C9T C 0.0172(3) 0.66704(16) 0.04713(12) 0.0401(7) Uani 1 1 d D . . . .
C10T C 0.0259(3) 0.64422(17) 0.10782(13) 0.0439(7) Uani 1 1 d D . . . .
H10T H 0.029455 0.676732 0.124913 0.053 Uiso 1 1 calc R U . . .
C11T C 0.0293(3) 0.57496(18) 0.14273(13) 0.0476(8) Uani 1 1 d D . . . .
H11T H 0.033944 0.560090 0.183893 0.057 Uiso 1 1 calc R U . . .
C12T C 0.0261(3) 0.52602(18) 0.11871(14) 0.0458(7) Uani 1 1 d D . . . .
H12T H 0.030517 0.478152 0.143108 0.055 Uiso 1 1 calc R U . . .
C13T C 0.0165(3) 0.54850(17) 0.05886(13) 0.0425(7) Uani 1 1 d D . . . .
H13T H 0.014504 0.515562 0.042150 0.051 Uiso 1 1 calc R U . . .
C14T C -0.0063(3) 0.64195(17) -0.04059(13) 0.0419(7) Uani 1 1 d D . . . .
H14T H -0.017550 0.690259 -0.062970 0.050 Uiso 1 1 calc R U . . .
O9U O 0.7785(6) 0.1850(3) 0.1944(2) 0.0653(15) Uani 0.705(6) 1 d D U P A 1
H9OU H 0.722664 0.169304 0.219774 0.098 Uiso 0.705(6) 1 calc R U P A 1
O10U O 0.6943(6) 0.0796(4) 0.2810(2) 0.0925(19) Uani 0.705(6) 1 d D U P A 1
C15U C 0.7670(5) 0.0721(3) 0.1940(2) 0.0484(12) Uani 0.705(6) 1 d D U P A 1
C16U C 0.803(3) 0.1408(5) 0.1684(6) 0.044(3) Uani 0.705(6) 1 d D U P A 1
C17U C 0.8546(7) 0.1658(4) 0.1133(3) 0.0527(15) Uani 0.705(6) 1 d D U P A 1
H17U H 0.877278 0.212305 0.095402 0.063 Uiso 0.705(6) 1 calc R U P A 1
C18U C 0.8722(7) 0.1233(4) 0.0853(3) 0.0619(17) Uani 0.705(6) 1 d D U P A 1
H18U H 0.907859 0.140872 0.047592 0.074 Uiso 0.705(6) 1 calc R U P A 1
C19U C 0.8398(16) 0.0545(6) 0.1099(5) 0.063(4) Uani 0.705(6) 1 d D U P A 1
H19U H 0.853179 0.025695 0.089321 0.075 Uiso 0.705(6) 1 calc R U P A 1
C20U C 0.7883(6) 0.0297(3) 0.1643(3) 0.0597(15) Uani 0.705(6) 1 d D U P A 1
H20U H 0.766850 -0.017059 0.181878 0.072 Uiso 0.705(6) 1 calc R U P A 1
C21U C 0.7158(16) 0.0452(6) 0.2520(5) 0.070(3) Uani 0.705(6) 1 d D U P A 1
H21U H 0.697618 -0.002132 0.268855 0.084 Uiso 0.705(6) 1 calc R U P A 1
O9V O 0.8589(9) 0.1983(4) 0.1134(4) 0.040(2) Uani 0.295(6) 1 d D U P A 2
H9OV H 0.894746 0.183633 0.090202 0.060 Uiso 0.295(6) 1 calc R U P A 2
O10V O 0.9180(10) 0.1061(4) 0.0688(3) 0.047(2) Uani 0.295(6) 1 d D U P A 2
C15V C 0.8103(10) 0.0775(5) 0.1584(4) 0.034(2) Uani 0.295(6) 1 d D U P A 2
C16V C 0.808(6) 0.1450(10) 0.1577(13) 0.032(4) Uani 0.295(6) 1 d D U P A 2
C17V C 0.7677(13) 0.1534(6) 0.2071(5) 0.036(3) Uani 0.295(6) 1 d D U P A 2
H17V H 0.772668 0.197107 0.208831 0.043 Uiso 0.295(6) 1 calc R U P A 2
C18V C 0.7215(11) 0.1012(6) 0.2529(5) 0.041(3) Uani 0.295(6) 1 d D U P A 2
H18V H 0.691384 0.109518 0.285394 0.049 Uiso 0.295(6) 1 calc R U P A 2
C19V C 0.716(2) 0.0347(9) 0.2539(8) 0.036(4) Uani 0.295(6) 1 d D U P A 2
H19V H 0.684830 -0.002024 0.286592 0.044 Uiso 0.295(6) 1 calc R U P A 2
C20V C 0.7592(10) 0.0248(5) 0.2058(4) 0.035(2) Uani 0.295(6) 1 d D U P A 2
H20V H 0.753658 -0.019259 0.204776 0.042 Uiso 0.295(6) 1 calc R U P A 2
C21V C 0.867(3) 0.0650(10) 0.1110(9) 0.039(5) Uani 0.295(6) 1 d D U P A 2
H21V H 0.864650 0.019467 0.112890 0.047 Uiso 0.295(6) 1 calc R U P A 2
O11W O 0.2519(6) 0.3408(3) 0.2817(3) 0.0734(16) Uani 0.594(6) 1 d D U P B 1
H11W H 0.237871 0.311104 0.315113 0.110 Uiso 0.594(6) 1 calc R U P B 1
O12W O 0.3264(6) 0.2757(3) 0.3888(3) 0.0895(19) Uani 0.594(6) 1 d D U P B 1
C22W C 0.3410(17) 0.3938(5) 0.3404(4) 0.068(3) Uani 0.594(6) 1 d D U P B 1
C23W C 0.2842(6) 0.4005(3) 0.2859(2) 0.0490(15) Uani 0.594(6) 1 d D U P B 1
C24W C 0.2598(12) 0.4624(5) 0.2407(5) 0.076(3) Uani 0.594(6) 1 d D U P B 1
H24W H 0.216978 0.465413 0.206225 0.091 Uiso 0.594(6) 1 calc R U P B 1
C25W C 0.2982(8) 0.5209(4) 0.2455(4) 0.073(2) Uani 0.594(6) 1 d D U P B 1
H25W H 0.286725 0.564190 0.213163 0.088 Uiso 0.594(6) 1 calc R U P B 1
C26W C 0.3523(7) 0.5174(4) 0.2960(4) 0.0685(19) Uani 0.594(6) 1 d D U P B 1
H26W H 0.375553 0.558514 0.298940 0.082 Uiso 0.594(6) 1 calc R U P B 1
C27W C 0.3748(7) 0.4534(4) 0.3445(3) 0.0565(18) Uani 0.594(6) 1 d D U P B 1
H27W H 0.412905 0.451649 0.379517 0.068 Uiso 0.594(6) 1 calc R U P B 1
C28W C 0.3572(15) 0.3283(5) 0.3868(4) 0.078(3) Uani 0.594(6) 1 d D U P B 1
H28W H 0.398754 0.327043 0.421042 0.094 Uiso 0.594(6) 1 calc R U P B 1
O11X O 0.2867(9) 0.3342(7) 0.3160(6) 0.107(4) Uani 0.406(6) 1 d D U P B 2
H11X H 0.253377 0.358407 0.282991 0.161 Uiso 0.406(6) 1 calc DR U P B 2
O12X O 0.2601(16) 0.4359(10) 0.2252(7) 0.167(8) Uani 0.406(6) 1 d D U P B 2
C22X C 0.3252(9) 0.4491(6) 0.3077(4) 0.076(3) Uani 0.406(6) 1 d D U P B 2
C23X C 0.3219(16) 0.3752(6) 0.3416(5) 0.057(3) Uani 0.406(6) 1 d D U P B 2
C24X C 0.357(2) 0.3460(7) 0.3994(6) 0.078(4) Uani 0.406(6) 1 d D U P B 2
H24X H 0.357568 0.297415 0.420227 0.116 Uiso 0.406(6) 1 calc R U P B 2
C25X C 0.3926(10) 0.3863(5) 0.4275(5) 0.072(3) Uani 0.406(6) 1 d D U P B 2
H25X H 0.413511 0.365956 0.468075 0.086 Uiso 0.406(6) 1 calc R U P B 2
C26X C 0.3975(11) 0.4577(6) 0.3959(5) 0.087(3) Uani 0.406(6) 1 d D U P B 2
H26X H 0.424991 0.485376 0.414969 0.104 Uiso 0.406(6) 1 calc R U P B 2
C27X C 0.3638(14) 0.4873(7) 0.3392(6) 0.087(4) Uani 0.406(6) 1 d D U P B 2
H27X H 0.365948 0.535883 0.319319 0.105 Uiso 0.406(6) 1 calc R U P B 2
C28X C 0.2976(17) 0.4762(10) 0.2467(6) 0.085(5) Uani 0.406(6) 1 d D U P B 2
H28X H 0.307242 0.523504 0.222832 0.102 Uiso 0.406(6) 1 calc R U P B 2
O13Y O 0.2597(9) 0.4863(7) 0.4761(5) 0.223(8) Uani 0.5 1 d D U P C -1
H13Y H 0.260076 0.454122 0.464666 0.335 Uiso 0.5 1 calc DR U P C -1
O14Y O 0.1877(15) 0.3936(6) 0.4531(4) 0.197(7) Uani 0.5 1 d D U P C -1
C29Y C 0.0469(11) 0.4568(7) 0.4847(6) 0.083(3) Uani 0.5 1 d D U P C -1
C30Y C 0.1392(11) 0.4990(8) 0.4909(8) 0.089(4) Uani 0.5 1 d D U P C -1
C31Y C 0.1191(19) 0.5493(10) 0.5122(9) 0.142(6) Uani 0.5 1 d D U P C -1
H31Y H 0.186443 0.575927 0.515487 0.170 Uiso 0.5 1 calc R U P C -1
C32Y C -0.003(2) 0.5584(9) 0.5280(7) 0.141(6) Uani 0.5 1 d D U P C -1
H32Y H -0.022244 0.590638 0.544757 0.169 Uiso 0.5 1 calc R U P C -1
C33Y C -0.1004(19) 0.5193(9) 0.5195(8) 0.118(6) Uani 0.5 1 d D U P C -1
H33Y H -0.185705 0.528835 0.528804 0.142 Uiso 0.5 1 calc R U P C -1
C34Y C -0.0807(10) 0.4680(7) 0.4984(6) 0.078(3) Uani 0.5 1 d D U P C -1
H34Y H -0.148594 0.442529 0.493682 0.093 Uiso 0.5 1 calc R U P C -1
C35Y C 0.0764(16) 0.4060(6) 0.4618(4) 0.134(5) Uani 0.5 1 d D U P C -1
H35Y H 0.009712 0.382290 0.453612 0.161 Uiso 0.5 1 calc R U P C -1
O15 O 0.5127(10) 0.4552(4) 0.4742(4) 0.119(3) Uani 0.5 1 d D . P . .
H15O H 0.4328(18) 0.451(4) 0.477(6) 0.142 Uiso 0.5 1 d D U P . .
H15P H 0.534(10) 0.479(7) 0.493(6) 0.142 Uiso 0.5 1 d D U P . .

loop_
_atom_site_aniso_label
_atom_site_aniso_U_11
_atom_site_aniso_U_22
_atom_site_aniso_U_33
_atom_site_aniso_U_23
_atom_site_aniso_U_13
_atom_site_aniso_U_12
Cl3 0.0671(5) 0.0502(4) 0.0503(4) -0.0347(4) 0.0132(4) 0.0019(4)
Cl4 0.0474(4) 0.0468(4) 0.0489(4) -0.0315(3) 0.0107(3) -0.0022(3)
O1 0.0494(13) 0.0439(11) 0.0419(11) -0.0300(10) -0.0006(9) 0.0063(10)
O2 0.0469(13) 0.0576(14) 0.0504(12) -0.0374(11) 0.0002(10) -0.0005(10)
N5 0.0433(15) 0.0460(14) 0.0333(12) -0.0243(11) 0.0101(10) -0.0086(11)
C28 0.0482(18) 0.0328(14) 0.0336(14) -0.0178(12) 0.0043(13) -0.0027(13)
C29 0.0474(18) 0.0446(17) 0.0479(17) -0.0327(15) -0.0004(14) 0.0035(14)
C30 0.0495(18) 0.0382(15) 0.0396(15) -0.0278(13) 0.0098(13) -0.0028(13)
C31 0.054(2) 0.0508(18) 0.0505(18) -0.0365(16) 0.0208(15) -0.0111(15)
C32 0.081(3) 0.054(2) 0.0404(18) -0.0302(16) 0.0267(17) -0.0225(18)
C33 0.087(3) 0.0421(17) 0.0307(15) -0.0199(14) 0.0052(16) -0.0142(17)
C34 0.055(2) 0.0407(16) 0.0343(15) -0.0190(13) 0.0031(13) -0.0041(14)
C35 0.0462(17) 0.0355(15) 0.0334(14) -0.0233(12) 0.0076(12) -0.0032(12)
C36 0.0441(17) 0.0421(16) 0.0333(14) -0.0216(13) 0.0073(12) -0.0041(13)
C37 0.053(2) 0.0451(17) 0.0374(15) -0.0214(14) 0.0087(14) 0.0019(14)
C38 0.0448(19) 0.054(2) 0.0549(19) -0.0255(16) 0.0164(15) 0.0024(15)
C39 0.0432(19) 0.053(2) 0.064(2) -0.0271(17) 0.0122(16) -0.0069(15)
C40 0.0431(18) 0.0449(17) 0.0501(18) -0.0221(15) 0.0055(14) -0.0056(14)
C41 0.0422(17) 0.0394(15) 0.0395(15) -0.0222(13) 0.0092(12) -0.0008(13)
Cl1 0.0875(7) 0.0536(5) 0.0323(4) -0.0115(4) 0.0024(4) 0.0110(4)
Cl2 0.0850(6) 0.0353(4) 0.0311(3) -0.0139(3) 0.0041(3) -0.0065(4)
N1 0.0373(13) 0.0347(12) 0.0290(11) -0.0207(10) 0.0024(9) 0.0030(10)
N2 0.0378(13) 0.0420(13) 0.0292(11) -0.0225(10) 0.0004(9) 0.0063(10)
N3 0.0490(15) 0.0324(12) 0.0266(11) -0.0169(10) 0.0053(10) 0.0027(10)
N4 0.0428(14) 0.0332(12) 0.0255(11) -0.0168(10) 0.0045(9) 0.0008(10)
C1 0.0361(15) 0.0409(15) 0.0382(15) -0.0253(13) 0.0033(12) 0.0040(12)
C2 0.0385(16) 0.0428(16) 0.0444(16) -0.0296(14) 0.0039(12) 0.0005(12)
C3 0.0411(17) 0.0484(17) 0.0417(16) -0.0329(14) 0.0033(12) 0.0040(13)
C4 0.0381(16) 0.0496(17) 0.0316(14) -0.0269(13) 0.0007(11) 0.0061(13)
C5 0.0351(15) 0.0393(15) 0.0329(14) -0.0238(12) 0.0010(11) 0.0058(12)
C6 0.0356(15) 0.0388(15) 0.0282(13) -0.0206(12) 0.0015(11) 0.0041(12)
C7 0.0384(15) 0.0360(15) 0.0278(13) -0.0172(12) 0.0036(11) 0.0029(12)
C8 0.0352(15) 0.0345(14) 0.0291(13) -0.0172(12) 0.0024(11) 0.0032(11)
C9 0.0313(14) 0.0354(14) 0.0294(13) -0.0193(12) 0.0035(10) 0.0020(11)
C10 0.0347(15) 0.0348(14) 0.0249(12) -0.0167(11) 0.0001(10) 0.0037(11)
C11 0.0340(15) 0.0337(14) 0.0283(13) -0.0176(12) -0.0005(11) 0.0059(11)
C12 0.0327(14) 0.0396(15) 0.0301(13) -0.0226(12) 0.0000(11) 0.0052(11)
C13 0.0407(16) 0.0318(14) 0.0300(13) -0.0196(12) 0.0017(11) 0.0032(11)
C14 0.0453(17) 0.0386(15) 0.0378(15) -0.0215(13) -0.0001(13) 0.0035(13)
C15 0.0527(19) 0.0405(16) 0.0368(15) -0.0200(13) -0.0056(13) 0.0122(14)
C16 0.063(2) 0.0419(17) 0.0352(15) -0.0223(14) 0.0019(14) 0.0061(15)
C17 0.0542(19) 0.0419(16) 0.0355(15) -0.0208(13) 0.0077(14) -0.0007(14)
C18 0.0457(17) 0.0364(15) 0.0305(14) -0.0189(12) 0.0010(12) 0.0043(12)
C19 0.0509(18) 0.0311(14) 0.0309(14) -0.0180(12) 0.0046(12) -0.0011(12)
C20 0.0474(18) 0.0448(17) 0.0333(15) -0.0159(13) 0.0043(13) 0.0076(14)
C21 0.056(2) 0.0473(18) 0.0331(15) -0.0179(14) 0.0103(14) 0.0013(15)
C22 0.061(2) 0.0347(15) 0.0323(14) -0.0182(13) 0.0047(13) -0.0062(14)
C23 0.0505(19) 0.0350(16) 0.0433(17) -0.0116(14) 0.0011(14) 0.0050(13)
C24 0.0456(18) 0.0376(16) 0.0405(16) -0.0141(13) 0.0100(13) -0.0004(13)
C25 0.0485(17) 0.0373(15) 0.0286(13) -0.0205(12) 0.0057(12) -0.0029(13)
C26 0.073(2) 0.0483(18) 0.0350(16) -0.0271(15) 0.0097(15) 0.0012(16)
C27 0.057(2) 0.0526(19) 0.0326(15) -0.0207(14) 0.0008(14) 0.0041(15)
Cl7 0.0967(7) 0.0514(5) 0.0468(4) -0.0288(4) 0.0019(4) -0.0224(5)
Cl8 0.0548(5) 0.0440(4) 0.0626(5) -0.0321(4) 0.0109(4) -0.0050(3)
O3 0.0493(13) 0.0388(11) 0.0375(10) -0.0247(9) 0.0026(9) -0.0011(9)
O4 0.0520(15) 0.0619(15) 0.0818(17) -0.0545(14) 0.0189(12) -0.0096(11)
N10 0.0463(15) 0.0424(14) 0.0287(12) -0.0208(11) 0.0017(10) 0.0031(11)
C69 0.0482(18) 0.0332(14) 0.0330(14) -0.0180(12) 0.0063(12) -0.0031(13)
C70 0.0443(17) 0.0364(15) 0.0393(15) -0.0243(13) 0.0048(12) -0.0035(12)
C71 0.0496(18) 0.0314(14) 0.0351(15) -0.0211(12) 0.0039(12) -0.0001(12)
C72 0.0535(19) 0.0390(16) 0.0407(16) -0.0242(14) -0.0039(14) 0.0006(14)
C73 0.071(2) 0.0438(17) 0.0318(15) -0.0209(14) -0.0060(14) -0.0013(16)
C74 0.071(2) 0.0468(18) 0.0296(15) -0.0212(14) 0.0116(14) -0.0092(16)
C75 0.0511(19) 0.0451(17) 0.0370(15) -0.0245(14) 0.0072(13) -0.0062(14)
C76 0.0518(18) 0.0307(14) 0.0301(14) -0.0184(12) 0.0032(12) -0.0011(12)
C77 0.0457(18) 0.0412(16) 0.0299(14) -0.0159(13) 0.0026(12) -0.0054(13)
C78 0.059(2) 0.0494(18) 0.0335(15) -0.0162(14) 0.0009(14) -0.0142(16)
C79 0.059(2) 0.073(3) 0.0413(18) -0.0163(17) -0.0024(16) -0.026(2)
C80 0.046(2) 0.081(3) 0.0461(19) -0.0119(19) 0.0001(15) -0.0048(19)
C81 0.046(2) 0.062(2) 0.0451(18) -0.0168(16) 0.0034(15) 0.0036(16)
C82 0.0459(18) 0.0452(17) 0.0390(16) -0.0200(14) 0.0065(13) -0.0040(14)
Cl5 0.0881(6) 0.0451(4) 0.0285(4) -0.0065(3) 0.0093(4) -0.0068(4)
Cl6 0.0839(6) 0.0387(4) 0.0313(4) -0.0056(3) 0.0031(4) -0.0064(4)
N6 0.0328(12) 0.0292(11) 0.0207(10) -0.0126(9) 0.0047(8) -0.0008(9)
N7 0.0347(12) 0.0339(12) 0.0264(11) -0.0178(9) 0.0044(9) -0.0001(9)
N8 0.0558(16) 0.0268(11) 0.0242(11) -0.0120(9) 0.0014(10) -0.0042(10)
N9 0.0551(15) 0.0269(11) 0.0226(11) -0.0127(10) 0.0026(10) -0.0015(11)
C42 0.0369(15) 0.0323(14) 0.0259(13) -0.0146(11) 0.0061(11) -0.0024(11)
C43 0.0392(16) 0.0303(14) 0.0344(14) -0.0178(12) 0.0068(11) -0.0015(11)
C44 0.0400(16) 0.0426(16) 0.0301(14) -0.0234(12) 0.0030(11) -0.0008(12)
C45 0.0377(15) 0.0366(15) 0.0290(13) -0.0201(12) 0.0031(11) 0.0009(12)
C46 0.0304(14) 0.0315(14) 0.0253(12) -0.0147(11) 0.0029(10) 0.0005(11)
C47 0.0328(14) 0.0329(14) 0.0235(12) -0.0142(11) 0.0034(10) 0.0017(11)
C48 0.0376(15) 0.0304(13) 0.0222(12) -0.0122(11) 0.0036(10) -0.0012(11)
C49 0.0381(15) 0.0307(14) 0.0233(12) -0.0126(11) 0.0018(10) 0.0012(11)
C50 0.0344(14) 0.0351(14) 0.0256(13) -0.0167(11) 0.0057(10) -0.0010(11)
C51 0.0369(15) 0.0313(14) 0.0227(12) -0.0129(11) 0.0031(10) 0.0009(11)
C52 0.0311(14) 0.0291(13) 0.0245(12) -0.0132(11) 0.0037(10) 0.0017(10)
C53 0.0302(14) 0.0319(13) 0.0261(12) -0.0164(11) 0.0059(10) -0.0004(10)
C54 0.0420(16) 0.0258(13) 0.0231(12) -0.0125(10) 0.0061(11) -0.0002(11)
C55 0.0385(15) 0.0328(14) 0.0277(13) -0.0159(11) 0.0048(11) 0.0009(11)
C56 0.0514(18) 0.0340(15) 0.0315(14) -0.0169(12) -0.0009(12) 0.0026(13)
C57 0.061(2) 0.0352(15) 0.0293(14) -0.0175(12) 0.0091(13) -0.0055(14)
C58 0.0520(19) 0.0384(15) 0.0311(14) -0.0159(13) 0.0139(13) -0.0036(13)
C59 0.0415(16) 0.0355(15) 0.0289(13) -0.0141(12) 0.0080(12) 0.0015(12)
C60 0.0488(17) 0.0285(13) 0.0264(13) -0.0144(11) 0.0029(12) 0.0004(12)
C61 0.0522(18) 0.0354(15) 0.0326(14) -0.0153(12) 0.0030(13) -0.0085(13)
C62 0.058(2) 0.0371(16) 0.0376(16) -0.0149(13) 0.0099(14) -0.0123(14)
C63 0.057(2) 0.0355(15) 0.0318(14) -0.0168(12) 0.0083(13) -0.0021(13)
C64 0.0477(17) 0.0365(15) 0.0300(14) -0.0158(12) 0.0014(12) -0.0010(13)
C65 0.0447(17) 0.0316(14) 0.0318(14) -0.0139(12) 0.0065(12) -0.0015(12)
C66 0.062(2) 0.0339(15) 0.0223(13) -0.0142(12) 0.0035(12) -0.0006(13)
C67 0.065(2) 0.0466(18) 0.0329(15) -0.0196(14) 0.0131(14) 0.0012(15)
C68 0.086(3) 0.0487(18) 0.0299(15) -0.0254(14) 0.0002(15) -0.0058(17)
O5S 0.0671(15) 0.0425(12) 0.0327(10) -0.0197(10) 0.0090(10) -0.0161(10)
O6S 0.0527(13) 0.0597(14) 0.0395(11) -0.0323(11) 0.0030(9) -0.0020(11)
C1S 0.0413(16) 0.0417(16) 0.0291(14) -0.0171(13) 0.0040(12) -0.0078(13)
C2S 0.0358(15) 0.0440(16) 0.0299(14) -0.0202(13) 0.0033(11) -0.0044(12)
C3S 0.0354(16) 0.0467(17) 0.0381(15) -0.0218(14) 0.0052(12) -0.0012(13)
C4S 0.0455(18) 0.0426(17) 0.0363(15) -0.0142(13) 0.0088(13) -0.0015(13)
C5S 0.0447(17) 0.0520(18) 0.0296(14) -0.0179(14) 0.0055(12) -0.0019(14)
C6S 0.0453(17) 0.0490(17) 0.0309(14) -0.0233(13) 0.0059(12) -0.0077(14)
C7S 0.0409(17) 0.0477(17) 0.0335(15) -0.0208(14) 0.0028(12) -0.0016(13)
O7T 0.0660(15) 0.0464(13) 0.0402(11) -0.0266(11) 0.0037(10) 0.0065(11)
O8T 0.0600(14) 0.0594(14) 0.0410(12) -0.0344(11) 0.0141(10) -0.0127(11)
C8T 0.0358(15) 0.0490(17) 0.0360(15) -0.0272(14) 0.0040(12) 0.0018(13)
C9T 0.0418(17) 0.0510(18) 0.0358(15) -0.0270(14) 0.0014(12) 0.0035(14)
C10T 0.0476(18) 0.058(2) 0.0373(15) -0.0312(15) 0.0024(13) 0.0037(15)
C11T 0.0497(19) 0.064(2) 0.0341(15) -0.0249(16) 0.0047(13) -0.0016(16)
C12T 0.0489(19) 0.0504(18) 0.0405(16) -0.0203(15) 0.0070(14) -0.0071(15)
C13T 0.0401(17) 0.0546(19) 0.0438(17) -0.0310(15) 0.0077(13) -0.0061(14)
C14T 0.0460(18) 0.0508(18) 0.0376(15) -0.0268(14) 0.0081(13) -0.0046(14)
O9U 0.070(3) 0.076(4) 0.077(3) -0.058(3) 0.016(2) -0.011(3)
O10U 0.094(4) 0.140(5) 0.056(3) -0.049(3) 0.019(3) -0.032(3)
C15U 0.050(3) 0.049(3) 0.041(3) -0.012(2) 0.003(2) -0.004(2)
C16U 0.044(5) 0.046(4) 0.051(7) -0.029(4) -0.005(7) 0.003(4)
C17U 0.059(3) 0.047(4) 0.052(3) -0.018(3) 0.005(2) -0.012(3)
C18U 0.068(4) 0.079(5) 0.051(3) -0.039(3) 0.013(3) -0.014(3)
C19U 0.069(8) 0.073(5) 0.074(5) -0.056(4) 0.012(4) -0.018(4)
C20U 0.064(3) 0.043(3) 0.077(4) -0.028(3) -0.003(3) -0.008(2)
C21U 0.080(8) 0.067(6) 0.051(5) -0.010(4) 0.001(5) -0.018(5)
O9V 0.048(5) 0.032(5) 0.036(4) -0.011(4) 0.006(3) -0.004(4)
O10V 0.068(6) 0.049(5) 0.034(4) -0.023(4) 0.011(4) -0.023(4)
C15V 0.039(5) 0.029(5) 0.037(5) -0.016(4) -0.001(4) -0.003(4)
C16V 0.051(13) 0.024(6) 0.021(7) -0.008(5) -0.013(6) 0.000(6)
C17V 0.026(5) 0.037(6) 0.051(6) -0.024(5) -0.003(4) 0.001(5)
C18V 0.036(6) 0.056(7) 0.035(6) -0.025(5) 0.007(5) 0.009(5)
C19V 0.010(7) 0.055(8) 0.042(8) -0.018(7) 0.003(6) -0.001(6)
C20V 0.048(6) 0.030(5) 0.026(5) -0.011(4) -0.007(4) 0.001(4)
C21V 0.049(12) 0.039(9) 0.042(6) -0.029(6) 0.005(6) -0.008(7)
O11W 0.072(4) 0.082(3) 0.086(4) -0.052(3) 0.023(3) -0.021(3)
O12W 0.085(4) 0.066(3) 0.095(4) -0.008(3) 0.011(3) -0.017(3)
C22W 0.068(7) 0.071(5) 0.059(5) -0.020(4) 0.014(4) -0.010(5)
C23W 0.047(3) 0.053(3) 0.052(3) -0.026(3) 0.017(3) -0.005(3)
C24W 0.034(8) 0.088(5) 0.082(6) -0.010(4) 0.003(4) -0.003(5)
C25W 0.063(5) 0.066(4) 0.071(4) -0.010(4) 0.027(3) 0.008(4)
C26W 0.061(4) 0.059(4) 0.088(5) -0.031(4) 0.044(4) -0.009(3)
C27W 0.050(4) 0.076(5) 0.056(4) -0.040(4) 0.013(3) 0.004(4)
C28W 0.080(6) 0.067(5) 0.065(5) -0.006(4) 0.022(5) 0.004(5)
O11X 0.059(6) 0.178(11) 0.139(10) -0.121(10) 0.007(6) -0.004(6)
O12X 0.135(12) 0.234(18) 0.168(13) -0.133(13) -0.042(9) 0.086(11)
C22X 0.050(6) 0.101(7) 0.076(5) -0.039(5) 0.031(5) 0.016(5)
C23X 0.031(7) 0.096(7) 0.050(6) -0.038(6) -0.001(5) 0.031(7)
C24X 0.059(8) 0.098(8) 0.074(7) -0.038(6) -0.004(6) 0.023(7)
C25X 0.066(6) 0.073(6) 0.084(7) -0.041(5) -0.011(5) 0.020(5)
C26X 0.072(7) 0.103(7) 0.101(7) -0.063(6) -0.010(6) 0.035(6)
C27X 0.092(9) 0.061(7) 0.092(7) -0.016(6) 0.046(6) 0.022(7)
C28X 0.023(10) 0.121(13) 0.070(6) 0.002(7) 0.022(5) 0.019(9)
O13Y 0.112(7) 0.227(13) 0.171(10) 0.081(9) 0.065(7) 0.022(7)
O14Y 0.310(16) 0.123(8) 0.099(7) 0.006(6) 0.099(9) 0.058(9)
C29Y 0.105(6) 0.080(8) 0.040(6) 0.002(6) -0.007(6) -0.010(5)
C30Y 0.057(5) 0.099(9) 0.063(9) 0.019(6) 0.003(5) -0.029(5)
C31Y 0.222(16) 0.120(11) 0.048(7) 0.005(6) -0.030(10) -0.030(11)
C32Y 0.265(18) 0.100(11) 0.042(7) -0.015(7) -0.017(11) 0.018(11)
C33Y 0.164(16) 0.096(13) 0.050(8) 0.012(8) 0.018(13) 0.026(11)
C34Y 0.076(6) 0.079(7) 0.041(7) 0.015(4) -0.009(5) -0.011(5)
C35Y 0.237(14) 0.092(7) 0.042(5) 0.000(5) 0.040(8) 0.028(8)
O15 0.160(8) 0.080(5) 0.078(5) 0.008(4) -0.021(5) -0.016(5)

loop_
_atom_type_symbol
_atom_type_description
_atom_type_scat_dispersion_real
_atom_type_scat_dispersion_imag
_atom_type_scat_source
C C 0.0181 0.0091 'International Tables Vol C Tables 4.2.6.8 and 6.1.1.4'
H H 0.0000 0.0000 'International Tables Vol C Tables 4.2.6.8 and 6.1.1.4'
N N 0.0311 0.0180 'International Tables Vol C Tables 4.2.6.8 and 6.1.1.4'
O O 0.0492 0.0322 'International Tables Vol C Tables 4.2.6.8 and 6.1.1.4'
Cl Cl 0.3639 0.7018 'International Tables Vol C Tables 4.2.6.8 and 6.1.1.4'

loop_
_geom_angle_atom_site_label_1
_geom_angle_atom_site_label_2
_geom_angle_atom_site_label_3
_geom_angle
_geom_angle_site_symmetry_1
_geom_angle_site_symmetry_3
_geom_angle_publ_flag
C36 N5 C35 124.1(2) . . ?
C36 N5 H5 120(2) . . ?
C35 N5 H5 110(2) . . ?
O2 C28 O1 125.6(2) . . ?
O2 C28 C29 116.2(3) . . ?
O1 C28 C29 118.2(3) . . ?
C30 C29 C28 116.0(3) . . ?
C30 C29 H29A 108.3 . . ?
C28 C29 H29A 108.3 . . ?
C30 C29 H29B 108.3 . . ?
C28 C29 H29B 108.3 . . ?
H29A C29 H29B 107.4 . . ?
C31 C30 C35 118.4(3) . . ?
C31 C30 C29 120.5(3) . . ?
C35 C30 C29 121.0(3) . . ?
C32 C31 C30 121.3(3) . . ?
C32 C31 H31 119.4 . . ?
C30 C31 H31 119.4 . . ?
C33 C32 C31 119.6(3) . . ?
C33 C32 H32 120.2 . . ?
C31 C32 H32 120.2 . . ?
C32 C33 C34 120.2(3) . . ?
C32 C33 H33 119.9 . . ?
C34 C33 H33 119.9 . . ?
C33 C34 C35 120.2(3) . . ?
C33 C34 H34 119.9 . . ?
C35 C34 H34 119.9 . . ?
C34 C35 C30 120.2(3) . . ?
C34 C35 N5 122.2(3) . . ?
C30 C35 N5 117.6(3) . . ?
N5 C36 C37 122.2(3) . . ?
N5 C36 C41 122.5(3) . . ?
C37 C36 C41 115.1(3) . . ?
C38 C37 C36 123.0(3) . . ?
C38 C37 Cl3 119.2(2) . . ?
C36 C37 Cl3 117.8(3) . . ?
C37 C38 C39 119.0(3) . . ?
C37 C38 H38 120.5 . . ?
C39 C38 H38 120.5 . . ?
C40 C39 C38 120.3(3) . . ?
C40 C39 H39 119.8 . . ?
C38 C39 H39 119.8 . . ?
C41 C40 C39 119.6(3) . . ?
C41 C40 H40 120.2 . . ?
C39 C40 H40 120.2 . . ?
C40 C41 C36 122.9(3) . . ?
C40 C41 Cl4 118.5(2) . . ?
C36 C41 Cl4 118.5(2) . . ?
C11 N1 C12 121.3(2) . . ?
C11 N1 C13 120.4(2) . . ?
C12 N1 C13 118.2(2) . . ?
C6 N2 C5 118.3(2) . . ?
C8 N3 C19 123.0(2) . . ?
C8 N3 H3 115(2) . . ?
C19 N3 H3 116(2) . . ?
C9 N4 C25 123.7(2) . . ?
C9 N4 H4 118(2) . . ?
C25 N4 H4 118(2) . . ?
C2 C1 C12 119.4(3) . . ?
C2 C1 H1 120.3 . . ?
C12 C1 H1 120.3 . . ?
C1 C2 C3 120.6(3) . . ?
C1 C2 H2 119.7 . . ?
C3 C2 H2 119.7 . . ?
C4 C3 C2 120.7(3) . . ?
C4 C3 H3A 119.7 . . ?
C2 C3 H3A 119.7 . . ?
C3 C4 C5 120.5(3) . . ?
C3 C4 H4A 119.7 . . ?
C5 C4 H4A 119.7 . . ?
N2 C5 C12 123.3(2) . . ?
N2 C5 C4 118.5(3) . . ?
C12 C5 C4 118.3(3) . . ?
N2 C6 C7 118.5(2) . . ?
N2 C6 C11 122.4(3) . . ?
C7 C6 C11 119.0(2) . . ?
C8 C7 C6 122.5(3) . . ?
C8 C7 H7 118.8 . . ?
C6 C7 H7 118.8 . . ?
N3 C8 C7 123.6(2) . . ?
N3 C8 C9 118.4(2) . . ?
C7 C8 C9 118.1(2) . . ?
N4 C9 C10 121.2(2) . . ?
N4 C9 C8 119.0(2) . . ?
C10 C9 C8 119.8(2) . . ?
C11 C10 C9 120.9(2) . . ?
C11 C10 H10A 119.5 . . ?
C9 C10 H10A 119.5 . . ?
N1 C11 C10 122.6(2) . . ?
N1 C11 C6 117.8(2) . . ?
C10 C11 C6 119.6(2) . . ?
C1 C12 N1 122.6(2) . . ?
C1 C12 C5 120.5(2) . . ?
N1 C12 C5 116.9(2) . . ?
C14 C13 C18 121.7(3) . . ?
C14 C13 N1 118.4(3) . . ?
C18 C13 N1 119.8(2) . . ?
C13 C14 C15 119.0(3) . . ?
C13 C14 H14 120.5 . . ?
C15 C14 H14 120.5 . . ?
C16 C15 C14 119.6(3) . . ?
C16 C15 H15 120.2 . . ?
C14 C15 H15 120.2 . . ?
C17 C16 C15 121.3(3) . . ?
C17 C16 Cl1 120.1(3) . . ?
C15 C16 Cl1 118.6(3) . . ?
C16 C17 C18 119.5(3) . . ?
C16 C17 H17 120.2 . . ?
C18 C17 H17 120.2 . . ?
C13 C18 C17 118.9(3) . . ?
C13 C18 H18 120.5 . . ?
C17 C18 H18 120.5 . . ?
C24 C19 C20 119.3(3) . . ?
C24 C19 N3 119.5(3) . . ?
C20 C19 N3 121.1(3) . . ?
C21 C20 C19 120.5(3) . . ?
C21 C20 H20 119.8 . . ?
C19 C20 H20 119.8 . . ?
C22 C21 C20 119.3(3) . . ?
C22 C21 H21 120.3 . . ?
C20 C21 H21 120.3 . . ?
C23 C22 C21 121.0(3) . . ?
C23 C22 Cl2 119.5(3) . . ?
C21 C22 Cl2 119.5(2) . . ?
C22 C23 C24 119.1(3) . . ?
C22 C23 H23 120.5 . . ?
C24 C23 H23 120.5 . . ?
C19 C24 C23 120.8(3) . . ?
C19 C24 H24 119.6 . . ?
C23 C24 H24 119.6 . . ?
N4 C25 C27 111.1(2) . . ?
N4 C25 C26 109.3(2) . . ?
C27 C25 C26 111.4(3) . . ?
N4 C25 H25 108.3 . . ?
C27 C25 H25 108.3 . . ?
C26 C25 H25 108.3 . . ?
C25 C26 H26A 109.5 . . ?
C25 C26 H26B 109.5 . . ?
H26A C26 H26B 109.5 . . ?
C25 C26 H26C 109.5 . . ?
H26A C26 H26C 109.5 . . ?
H26B C26 H26C 109.5 . . ?
C25 C27 H27A 109.5 . . ?
C25 C27 H27B 109.5 . . ?
H27A C27 H27B 109.5 . . ?
C25 C27 H27C 109.5 . . ?
H27A C27 H27C 109.5 . . ?
H27B C27 H27C 109.5 . . ?
C77 N10 C76 120.5(2) . . ?
C77 N10 H10 119(3) . . ?
C76 N10 H10 108(3) . . ?
O3 C69 O4 125.8(3) . . ?
O3 C69 C70 119.2(3) . . ?
O4 C69 C70 115.0(3) . . ?
C71 C70 C69 115.0(2) . . ?
C71 C70 H70A 108.5 . . ?
C69 C70 H70A 108.5 . . ?
C71 C70 H70B 108.5 . . ?
C69 C70 H70B 108.5 . . ?
H70A C70 H70B 107.5 . . ?
C76 C71 C72 118.6(3) . . ?
C76 C71 C70 121.4(3) . . ?
C72 C71 C70 120.0(3) . . ?
C73 C72 C71 121.0(3) . . ?
C73 C72 H72 119.5 . . ?
C71 C72 H72 119.5 . . ?
C74 C73 C72 119.8(3) . . ?
C74 C73 H73 120.1 . . ?
C72 C73 H73 120.1 . . ?
C73 C74 C75 120.7(3) . . ?
C73 C74 H74 119.7 . . ?
C75 C74 H74 119.7 . . ?
C74 C75 C76 119.6(3) . . ?
C74 C75 H75 120.2 . . ?
C76 C75 H75 120.2 . . ?
C71 C76 C75 120.4(3) . . ?
C71 C76 N10 118.1(2) . . ?
C75 C76 N10 121.6(3) . . ?
N10 C77 C82 121.4(3) . . ?
N10 C77 C78 122.7(3) . . ?
C82 C77 C78 115.9(3) . . ?
C79 C78 C77 122.3(3) . . ?
C79 C78 Cl7 119.4(3) . . ?
C77 C78 Cl7 118.3(3) . . ?
C80 C79 C78 119.4(4) . . ?
C80 C79 H79 120.3 . . ?
C78 C79 H79 120.3 . . ?
C79 C80 C81 120.6(4) . . ?
C79 C80 H80 119.7 . . ?
C81 C80 H80 119.7 . . ?
C80 C81 C82 119.0(4) . . ?
C80 C81 H81 120.5 . . ?
C82 C81 H81 120.5 . . ?
C81 C82 C77 122.7(3) . . ?
C81 C82 Cl8 118.2(3) . . ?
C77 C82 Cl8 119.1(3) . . ?
C52 N6 C53 121.4(2) . . ?
C52 N6 C54 121.50(19) . . ?
C53 N6 C54 117.0(2) . . ?
C47 N7 C46 118.5(2) . . ?
C49 N8 C60 124.7(2) . . ?
C49 N8 H8 121(2) . . ?
C60 N8 H8 112(2) . . ?
C50 N9 C66 126.2(2) . . ?
C50 N9 H9 115(2) . . ?
C66 N9 H9 119(2) . . ?
C43 C42 C53 119.0(2) . . ?
C43 C42 H42 120.5 . . ?
C53 C42 H42 120.5 . . ?
C42 C43 C44 121.0(3) . . ?
C42 C43 H43 119.5 . . ?
C44 C43 H43 119.5 . . ?
C45 C44 C43 120.5(2) . . ?
C45 C44 H44 119.7 . . ?
C43 C44 H44 119.7 . . ?
C44 C45 C46 120.3(3) . . ?
C44 C45 H45 119.9 . . ?
C46 C45 H45 119.9 . . ?
N7 C46 C53 123.2(2) . . ?
N7 C46 C45 118.4(2) . . ?
C53 C46 C45 118.4(2) . . ?
N7 C47 C48 118.7(2) . . ?
N7 C47 C52 122.1(2) . . ?
C48 C47 C52 119.2(2) . . ?
C49 C48 C47 122.1(2) . . ?
C49 C48 H48 118.9 . . ?
C47 C48 H48 118.9 . . ?
N8 C49 C48 124.0(2) . . ?
N8 C49 C50 117.7(2) . . ?
C48 C49 C50 118.3(2) . . ?
N9 C50 C51 122.1(2) . . ?
N9 C50 C49 117.6(2) . . ?
C51 C50 C49 120.3(2) . . ?
C52 C51 C50 120.7(2) . . ?
C52 C51 H51 119.6 . . ?
C50 C51 H51 119.6 . . ?
N6 C52 C51 123.4(2) . . ?
N6 C52 C47 117.5(2) . . ?
C51 C52 C47 119.2(2) . . ?
N6 C53 C42 122.0(2) . . ?
N6 C53 C46 117.2(2) . . ?
C42 C53 C46 120.8(2) . . ?
C55 C54 C59 122.3(2) . . ?
C55 C54 N6 119.4(2) . . ?
C59 C54 N6 118.0(2) . . ?
C54 C55 C56 118.8(3) . . ?
C54 C55 H55 120.6 . . ?
C56 C55 H55 120.6 . . ?
C57 C56 C55 119.3(3) . . ?
C57 C56 H56 120.3 . . ?
C55 C56 H56 120.3 . . ?
C58 C57 C56 121.5(3) . . ?
C58 C57 Cl5 119.1(2) . . ?
C56 C57 Cl5 119.4(3) . . ?
C57 C58 C59 119.8(3) . . ?
C57 C58 H58 120.1 . . ?
C59 C58 H58 120.1 . . ?
C58 C59 C54 118.2(3) . . ?
C58 C59 H59 120.9 . . ?
C54 C59 H59 120.9 . . ?
C65 C60 C61 119.8(3) . . ?
C65 C60 N8 121.3(3) . . ?
C61 C60 N8 118.8(3) . . ?
C62 C61 C60 120.1(3) . . ?
C62 C61 H61A 120.0 . . ?
C60 C61 H61A 120.0 . . ?
C63 C62 C61 119.3(3) . . ?
C63 C62 H62 120.3 . . ?
C61 C62 H62 120.3 . . ?
C62 C63 C64 121.4(3) . . ?
C62 C63 Cl6 119.6(2) . . ?
C64 C63 Cl6 118.9(3) . . ?
C65 C64 C63 119.1(3) . . ?
C65 C64 H64 120.5 . . ?
C63 C64 H64 120.5 . . ?
C64 C65 C60 120.3(3) . . ?
C64 C65 H65 119.9 . . ?
C60 C65 H65 119.9 . . ?
N9 C66 C67 111.0(3) . . ?
N9 C66 C68 107.8(2) . . ?
C67 C66 C68 111.9(3) . . ?
N9 C66 H66 108.7 . . ?
C67 C66 H66 108.7 . . ?
C68 C66 H66 108.7 . . ?
C66 C67 H67A 109.5 . . ?
C66 C67 H67B 109.5 . . ?
H67A C67 H67B 109.5 . . ?
C66 C67 H67C 109.5 . . ?
H67A C67 H67C 109.5 . . ?
H67B C67 H67C 109.5 . . ?
C66 C68 H68A 109.5 . . ?
C66 C68 H68B 109.5 . . ?
H68A C68 H68B 109.5 . . ?
C66 C68 H68C 109.5 . . ?
H68A C68 H68C 109.5 . . ?
H68B C68 H68C 109.5 . . ?
C1S O5S H5OS 114(2) . . ?
O5S C1S C6S 121.9(3) . . ?
O5S C1S C2S 119.0(2) . . ?
C6S C1S C2S 119.1(3) . . ?
C3S C2S C1S 119.9(2) . . ?
C3S C2S C7S 120.7(3) . . ?
C1S C2S C7S 119.4(3) . . ?
C2S C3S C4S 121.0(3) . . ?
C2S C3S H3S 119.5 . . ?
C4S C3S H3S 119.5 . . ?
C5S C4S C3S 118.4(3) . . ?
C5S C4S H4S 120.8 . . ?
C3S C4S H4S 120.8 . . ?
C6S C5S C4S 121.8(3) . . ?
C6S C5S H5S 119.1 . . ?
C4S C5S H5S 119.1 . . ?
C5S C6S C1S 119.8(3) . . ?
C5S C6S H6S 120.1 . . ?
C1S C6S H6S 120.1 . . ?
O6S C7S C2S 124.0(3) . . ?
O6S C7S H7S 118.0 . . ?
C2S C7S H7S 118.0 . . ?
C9T O7T H7OT 113(3) . . ?
C13T C8T C9T 119.6(3) . . ?
C13T C8T C14T 121.3(3) . . ?
C9T C8T C14T 119.1(3) . . ?
O7T C9T C10T 122.3(3) . . ?
O7T C9T C8T 118.7(3) . . ?
C10T C9T C8T 119.0(3) . . ?
C11T C10T C9T 120.2(3) . . ?
C11T C10T H10T 119.9 . . ?
C9T C10T H10T 119.9 . . ?
C10T C11T C12T 121.1(3) . . ?
C10T C11T H11T 119.5 . . ?
C12T C11T H11T 119.5 . . ?
C13T C12T C11T 118.8(3) . . ?
C13T C12T H12T 120.6 . . ?
C11T C12T H12T 120.6 . . ?
C12T C13T C8T 121.3(3) . . ?
C12T C13T H13T 119.3 . . ?
C8T C13T H13T 119.3 . . ?
O8T C14T C8T 124.6(3) . . ?
O8T C14T H14T 117.7 . . ?
C8T C14T H14T 117.7 . . ?
C16U O9U H9OU 109.5 . . ?
C20U C15U C16U 119.1(5) . . ?
C20U C15U C21U 120.5(6) . . ?
C16U C15U C21U 120.2(6) . . ?
O9U C16U C17U 118.7(6) . . ?
O9U C16U C15U 121.1(7) . . ?
C17U C16U C15U 119.9(7) . . ?
C18U C17U C16U 119.3(6) . . ?
C18U C17U H17U 120.3 . . ?
C16U C17U H17U 120.3 . . ?
C17U C18U C19U 122.4(7) . . ?
C17U C18U H18U 118.8 . . ?
C19U C18U H18U 118.8 . . ?
C20U C19U C18U 118.4(8) . . ?
C20U C19U H19U 120.8 . . ?
C18U C19U H19U 120.8 . . ?
C19U C20U C15U 120.8(6) . . ?
C19U C20U H20U 119.6 . . ?
C15U C20U H20U 119.6 . . ?
O10U C21U C15U 124.2(9) . . ?
O10U C21U H21U 117.9 . . ?
C15U C21U H21U 117.9 . . ?
C16V O9V H9OV 109.5 . . ?
C20V C15V C16V 118.9(9) . . ?
C20V C15V C21V 121.6(9) . . ?
C16V C15V C21V 119.5(10) . . ?
O9V C16V C17V 119.8(11) . . ?
O9V C16V C15V 121.7(12) . . ?
C17V C16V C15V 118.0(11) . . ?
C18V C17V C16V 121.6(11) . . ?
C18V C17V H17V 119.2 . . ?
C16V C17V H17V 119.2 . . ?
C17V C18V C19V 121.8(11) . . ?
C17V C18V H18V 119.1 . . ?
C19V C18V H18V 119.1 . . ?
C20V C19V C18V 117.5(13) . . ?
C20V C19V H19V 121.3 . . ?
C18V C19V H19V 121.3 . . ?
C19V C20V C15V 121.8(11) . . ?
C19V C20V H20V 119.1 . . ?
C15V C20V H20V 119.1 . . ?
O10V C21V C15V 127.2(15) . . ?
O10V C21V H21V 116.4 . . ?
C15V C21V H21V 116.4 . . ?
C23W O11W H11W 109.5 . . ?
C27W C22W C28W 123.1(9) . . ?
C27W C22W C23W 117.1(7) . . ?
C28W C22W C23W 119.8(8) . . ?
C24W C23W O11W 120.6(7) . . ?
C24W C23W C22W 122.5(7) . . ?
O11W C23W C22W 116.9(6) . . ?
C23W C24W C25W 119.0(9) . . ?
C23W C24W H24W 120.5 . . ?
C25W C24W H24W 120.5 . . ?
C26W C25W C24W 120.7(8) . . ?
C26W C25W H25W 119.7 . . ?
C24W C25W H25W 119.7 . . ?
C25W C26W C27W 121.2(7) . . ?
C25W C26W H26W 119.4 . . ?
C27W C26W H26W 119.4 . . ?
C22W C27W C26W 119.4(7) . . ?
C22W C27W H27W 120.3 . . ?
C26W C27W H27W 120.3 . . ?
O12W C28W C22W 128.4(11) . . ?
O12W C28W H28W 115.8 . . ?
C22W C28W H28W 115.8 . . ?
C23X O11X H11X 109.5 . . ?
C27X C22X C28X 125.7(12) . . ?
C27X C22X C23X 115.1(9) . . ?
C28X C22X C23X 119.1(11) . . ?
O11X C23X C24X 118.7(12) . . ?
O11X C23X C22X 120.0(11) . . ?
C24X C23X C22X 121.3(11) . . ?
C23X C24X C25X 120.6(12) . . ?
C23X C24X H24X 119.7 . . ?
C25X C24X H24X 119.7 . . ?
C24X C25X C26X 119.4(10) . . ?
C24X C25X H25X 120.3 . . ?
C26X C25X H25X 120.3 . . ?
C27X C26X C25X 120.8(11) . . ?
C27X C26X H26X 119.6 . . ?
C25X C26X H26X 119.6 . . ?
C26X C27X C22X 122.7(12) . . ?
C26X C27X H27X 118.7 . . ?
C22X C27X H27X 118.7 . . ?
O12X C28X C22X 118.2(15) . . ?
O12X C28X H28X 120.9 . . ?
C22X C28X H28X 120.9 . . ?
C30Y O13Y H13Y 109.5 . . ?
C30Y C29Y C34Y 118.1(10) . . ?
C30Y C29Y C35Y 122.6(11) . . ?
C34Y C29Y C35Y 119.2(11) . . ?
O13Y C30Y C31Y 118.3(12) . . ?
O13Y C30Y C29Y 115.1(12) . . ?
C31Y C30Y C29Y 126.5(11) . . ?
C32Y C31Y C30Y 115.8(14) . . ?
C32Y C31Y H31Y 122.1 . . ?
C30Y C31Y H31Y 122.1 . . ?
C31Y C32Y C33Y 119.5(14) . . ?
C31Y C32Y H32Y 120.2 . . ?
C33Y C32Y H32Y 120.2 . . ?
C34Y C33Y C32Y 124.9(13) . . ?
C34Y C33Y H33Y 117.5 . . ?
C32Y C33Y H33Y 117.5 . . ?
C33Y C34Y C29Y 115.0(10) . . ?
C33Y C34Y H34Y 122.5 . . ?
C29Y C34Y H34Y 122.5 . . ?
O14Y C35Y C29Y 119.1(14) . . ?
O14Y C35Y H35Y 120.4 . . ?
C29Y C35Y H35Y 120.4 . . ?
H15O O15 H15P 107(3) . . ?

loop_
_geom_bond_atom_site_label_1
_geom_bond_atom_site_label_2
_geom_bond_distance
_geom_bond_site_symmetry_2
_geom_bond_publ_flag
Cl3 C37 1.743(3) . ?
Cl4 C41 1.738(3) . ?
O1 C28 1.257(4) . ?
O2 C28 1.250(4) . ?
N5 C36 1.379(4) . ?
N5 C35 1.414(4) . ?
N5 H5 0.96(4) . ?
C28 C29 1.537(4) . ?
C29 C30 1.507(5) . ?
C29 H29A 0.9900 . ?
C29 H29B 0.9900 . ?
C30 C31 1.394(4) . ?
C30 C35 1.400(5) . ?
C31 C32 1.391(5) . ?
C31 H31 0.9500 . ?
C32 C33 1.378(6) . ?
C32 H32 0.9500 . ?
C33 C34 1.388(5) . ?
C33 H33 0.9500 . ?
C34 C35 1.393(4) . ?
C34 H34 0.9500 . ?
C36 C37 1.406(4) . ?
C36 C41 1.412(4) . ?
C37 C38 1.387(5) . ?
C38 C39 1.388(5) . ?
C38 H38 0.9500 . ?
C39 C40 1.382(5) . ?
C39 H39 0.9500 . ?
C40 C41 1.375(5) . ?
C40 H40 0.9500 . ?
Cl1 C16 1.739(3) . ?
Cl2 C22 1.737(3) . ?
N1 C11 1.366(4) . ?
N1 C12 1.400(3) . ?
N1 C13 1.455(4) . ?
N2 C6 1.333(3) . ?
N2 C5 1.360(4) . ?
N3 C8 1.375(4) . ?
N3 C19 1.422(4) . ?
N3 H3 0.92(4) . ?
N4 C9 1.338(3) . ?
N4 C25 1.473(4) . ?
N4 H4 0.84(4) . ?
C1 C2 1.386(4) . ?
C1 C12 1.397(4) . ?
C1 H1 0.9500 . ?
C2 C3 1.399(4) . ?
C2 H2 0.9500 . ?
C3 C4 1.363(4) . ?
C3 H3A 0.9500 . ?
C4 C5 1.421(4) . ?
C4 H4A 0.9500 . ?
C5 C12 1.418(4) . ?
C6 C7 1.413(4) . ?
C6 C11 1.448(4) . ?
C7 C8 1.375(4) . ?
C7 H7 0.9500 . ?
C8 C9 1.476(4) . ?
C9 C10 1.404(4) . ?
C10 C11 1.393(4) . ?
C10 H10A 0.9500 . ?
C13 C14 1.382(4) . ?
C13 C18 1.391(4) . ?
C14 C15 1.392(4) . ?
C14 H14 0.9500 . ?
C15 C16 1.387(5) . ?
C15 H15 0.9500 . ?
C16 C17 1.379(5) . ?
C17 C18 1.392(4) . ?
C17 H17 0.9500 . ?
C18 H18 0.9500 . ?
C19 C24 1.385(4) . ?
C19 C20 1.391(4) . ?
C20 C21 1.390(4) . ?
C20 H20 0.9500 . ?
C21 C22 1.385(5) . ?
C21 H21 0.9500 . ?
C22 C23 1.383(5) . ?
C23 C24 1.391(4) . ?
C23 H23 0.9500 . ?
C24 H24 0.9500 . ?
C25 C27 1.524(5) . ?
C25 C26 1.526(4) . ?
C25 H25 1.0000 . ?
C26 H26A 0.9800 . ?
C26 H26B 0.9800 . ?
C26 H26C 0.9800 . ?
C27 H27A 0.9800 . ?
C27 H27B 0.9800 . ?
C27 H27C 0.9800 . ?
Cl7 C78 1.736(4) . ?
Cl8 C82 1.738(3) . ?
O3 C69 1.248(4) . ?
O4 C69 1.254(4) . ?
N10 C77 1.397(4) . ?
N10 C76 1.419(4) . ?
N10 H10 0.83(4) . ?
C69 C70 1.536(4) . ?
C70 C71 1.507(4) . ?
C70 H70A 0.9900 . ?
C70 H70B 0.9900 . ?
C71 C76 1.395(5) . ?
C71 C72 1.402(4) . ?
C72 C73 1.386(5) . ?
C72 H72 0.9500 . ?
C73 C74 1.375(5) . ?
C73 H73 0.9500 . ?
C74 C75 1.393(5) . ?
C74 H74 0.9500 . ?
C75 C76 1.397(4) . ?
C75 H75 0.9500 . ?
C77 C82 1.403(4) . ?
C77 C78 1.403(5) . ?
C78 C79 1.391(6) . ?
C79 C80 1.380(6) . ?
C79 H79 0.9500 . ?
C80 C81 1.386(6) . ?
C80 H80 0.9500 . ?
C81 C82 1.388(5) . ?
C81 H81 0.9500 . ?
Cl5 C57 1.742(3) . ?
Cl6 C63 1.738(3) . ?
N6 C52 1.362(3) . ?
N6 C53 1.403(3) . ?
N6 C54 1.457(3) . ?
N7 C47 1.334(3) . ?
N7 C46 1.359(3) . ?
N8 C49 1.364(4) . ?
N8 C60 1.415(4) . ?
N8 H8 0.924(18) . ?
N9 C50 1.342(3) . ?
N9 C66 1.466(3) . ?
N9 H9 0.81(4) . ?
C42 C43 1.380(4) . ?
C42 C53 1.407(4) . ?
C42 H42 0.9500 . ?
C43 C44 1.407(4) . ?
C43 H43 0.9500 . ?
C44 C45 1.362(4) . ?
C44 H44 0.9500 . ?
C45 C46 1.430(4) . ?
C45 H45 0.9500 . ?
C46 C53 1.410(4) . ?
C47 C48 1.409(4) . ?
C47 C52 1.461(4) . ?
C48 C49 1.377(4) . ?
C48 H48 0.9500 . ?
C49 C50 1.470(4) . ?
C50 C51 1.400(4) . ?
C51 C52 1.398(4) . ?
C51 H51 0.9500 . ?
C54 C55 1.380(4) . ?
C54 C59 1.394(4) . ?
C55 C56 1.389(4) . ?
C55 H55 0.9500 . ?
C56 C57 1.387(5) . ?
C56 H56 0.9500 . ?
C57 C58 1.379(5) . ?
C58 C59 1.390(4) . ?
C58 H58 0.9500 . ?
C59 H59 0.9500 . ?
C60 C65 1.394(4) . ?
C60 C61 1.394(4) . ?
C61 C62 1.386(4) . ?
C61 H61A 0.9500 . ?
C62 C63 1.379(5) . ?
C62 H62 0.9500 . ?
C63 C64 1.389(4) . ?
C64 C65 1.383(4) . ?
C64 H64 0.9500 . ?
C65 H65 0.9500 . ?
C66 C67 1.519(5) . ?
C66 C68 1.532(4) . ?
C66 H66 1.0000 . ?
C67 H67A 0.9800 . ?
C67 H67B 0.9800 . ?
C67 H67C 0.9800 . ?
C68 H68A 0.9800 . ?
C68 H68B 0.9800 . ?
C68 H68C 0.9800 . ?
O5S C1S 1.336(4) . ?
O5S H5OS 0.99(5) . ?
O6S C7S 1.225(4) . ?
C1S C6S 1.404(4) . ?
C1S C2S 1.407(4) . ?
C2S C3S 1.391(4) . ?
C2S C7S 1.470(4) . ?
C3S C4S 1.393(4) . ?
C3S H3S 0.9500 . ?
C4S C5S 1.392(4) . ?
C4S H4S 0.9500 . ?
C5S C6S 1.378(5) . ?
C5S H5S 0.9500 . ?
C6S H6S 0.9500 . ?
C7S H7S 0.9500 . ?
O7T C9T 1.346(4) . ?
O7T H7OT 1.00(5) . ?
O8T C14T 1.220(4) . ?
C8T C13T 1.384(4) . ?
C8T C9T 1.409(4) . ?
C8T C14T 1.464(4) . ?
C9T C10T 1.399(4) . ?
C10T C11T 1.373(5) . ?
C10T H10T 0.9500 . ?
C11T C12T 1.397(5) . ?
C11T H11T 0.9500 . ?
C12T C13T 1.381(4) . ?
C12T H12T 0.9500 . ?
C13T H13T 0.9500 . ?
C14T H14T 0.9500 . ?
O9U C16U 1.355(8) . ?
O9U H9OU 0.8400 . ?
O10U C21U 1.234(10) . ?
C15U C20U 1.391(7) . ?
C15U C16U 1.411(8) . ?
C15U C21U 1.444(9) . ?
C16U C17U 1.382(9) . ?
C17U C18U 1.353(9) . ?
C17U H17U 0.9500 . ?
C18U C19U 1.400(10) . ?
C18U H18U 0.9500 . ?
C19U C20U 1.370(10) . ?
C19U H19U 0.9500 . ?
C20U H20U 0.9500 . ?
C21U H21U 0.9500 . ?
O9V C16V 1.362(13) . ?
O9V H9OV 0.8400 . ?
O10V C21V 1.212(13) . ?
C15V C20V 1.394(11) . ?
C15V C16V 1.424(12) . ?
C15V C21V 1.439(13) . ?
C16V C17V 1.382(14) . ?
C17V C18V 1.346(13) . ?
C17V H17V 0.9500 . ?
C18V C19V 1.406(14) . ?
C18V H18V 0.9500 . ?
C19V C20V 1.374(13) . ?
C19V H19V 0.9500 . ?
C20V H20V 0.9500 . ?
C21V H21V 0.9500 . ?
O11W C23W 1.373(8) . ?
O11W H11W 0.8400 . ?
O12W C28W 1.164(10) . ?
C22W C27W 1.375(10) . ?
C22W C28W 1.409(11) . ?
C22W C23W 1.439(10) . ?
C23W C24W 1.354(11) . ?
C24W C25W 1.376(11) . ?
C24W H24W 0.9500 . ?
C25W C26W 1.359(10) . ?
C25W H25W 0.9500 . ?
C26W C27W 1.417(10) . ?
C26W H26W 0.9500 . ?
C27W H27W 0.9500 . ?
C28W H28W 0.9500 . ?
O11X C23X 1.340(12) . ?
O11X H11X 0.8400 . ?
O12X C28X 1.260(15) . ?
C22X C27X 1.412(13) . ?
C22X C28X 1.422(13) . ?
C22X C23X 1.454(12) . ?
C23X C24X 1.366(13) . ?
C24X C25X 1.374(13) . ?
C24X H24X 0.9500 . ?
C25X C26X 1.403(12) . ?
C25X H25X 0.9500 . ?
C26X C27X 1.340(13) . ?
C26X H26X 0.9500 . ?
C27X H27X 0.9500 . ?
C28X H28X 0.9500 . ?
O13Y C30Y 1.352(12) . ?
O13Y H13Y 0.8400 . ?
O14Y C35Y 1.213(13) . ?
C29Y C30Y 1.402(12) . ?
C29Y C34Y 1.403(12) . ?
C29Y C35Y 1.429(13) . ?
C30Y C31Y 1.378(13) . ?
C31Y C32Y 1.354(14) . ?
C31Y H31Y 0.9500 . ?
C32Y C33Y 1.419(14) . ?
C32Y H32Y 0.9500 . ?
C33Y C34Y 1.395(13) . ?
C33Y H33Y 0.9500 . ?
C34Y H34Y 0.9500 . ?
C35Y H35Y 0.9500 . ?
O15 H15O 0.84(2) . ?
O15 H15P 0.85(2) . ?

loop_
_geom_hbond_atom_site_label_D
_geom_hbond_atom_site_label_H
_geom_hbond_atom_site_label_A
_geom_hbond_distance_DH
_geom_hbond_distance_HA
_geom_hbond_distance_DA
_geom_hbond_angle_DHA
_geom_hbond_site_symmetry_A
N3 H3 O1 0.92(4) 1.92(4) 2.819(3) 166(3) 2_666
N4 H4 O1 0.84(4) 2.10(4) 2.904(3) 162(3) 2_666
N8 H8 O3 0.924(18) 1.94(2) 2.834(3) 163(3) .
N9 H9 O3 0.81(4) 2.25(4) 3.028(3) 163(3) .
N10 H10 O3 0.83(4) 2.14(4) 2.896(3) 151(3) .
N5 H5 O1 0.96(4) 1.97(4) 2.846(3) 151(3) .
O5S H5OS O2 0.99(5) 1.57(5) 2.564(3) 177(4) 2_666
O7T H7OT O4 1.00(5) 1.52(5) 2.514(3) 176(4) 1_455
O9U H9OU O10U 0.84 1.94 2.607(8) 135.2 .
O9V H9OV O10V 0.84 1.93 2.659(13) 144.9 .
O11W H11W O12W 0.84 1.90 2.569(9) 135.2 .
O11X H11X O12X 0.84 1.70 2.43(2) 142.8 .
O13Y H13Y O14Y 0.84 1.65 2.419(16) 151.4 .
O15 H15O O13Y 0.84(2) 1.90(2) 2.683(14) 154(6) .
O15 H15P O13Y 0.85(2) 2.54(7) 3.210(18) 137(9) 2_666
O15 H15P O15 0.85(2) 1.93(7) 2.700(19) 150(11) 2_666
C38 H38 O2 0.95 2.49 3.391(4) 159.5 1_455
C79 H79 O4 0.95 2.43 3.262(4) 146.1 1_455
C1 H1 O12W 0.95 2.37 3.051(6) 128.6 2_656
C29 H29B O13Y 0.99 2.52 3.468(11) 160.0 .
C18 H18 O6S 0.95 2.34 3.247(4) 159.6 2_656
C55 H55 O8T 0.95 2.37 3.221(3) 149.2 2_665
C61 H61A O7T 0.95 2.58 3.370(4) 141.3 1_655
C28W H28W O5S 0.95 2.53 3.295(12) 137.4 .
C14 H14 N2 0.95 2.54 3.416(4) 153.3 2_756
C25 H25 Cl6 1.00 2.67 3.601(3) 154.4 1_546
C59 H59 N7 0.95 2.57 3.441(4) 153.1 2_665
C66 H66 Cl2 1.00 2.77 3.651(3) 147.8 .
N9 H9 N8 0.81(4) 2.32(3) 2.726(3) 112(3) .

loop_
_geom_torsion_atom_site_label_1
_geom_torsion_atom_site_label_2
_geom_torsion_atom_site_label_3
_geom_torsion_atom_site_label_4
_geom_torsion
_geom_torsion_site_symmetry_1
_geom_torsion_site_symmetry_2
_geom_torsion_site_symmetry_3
_geom_torsion_site_symmetry_4
_geom_torsion_publ_flag
O2 C28 C29 C30 -138.3(3) . . . . ?
O1 C28 C29 C30 43.8(4) . . . . ?
C28 C29 C30 C31 104.1(3) . . . . ?
C28 C29 C30 C35 -78.4(4) . . . . ?
C35 C30 C31 C32 -1.0(4) . . . . ?
C29 C30 C31 C32 176.5(3) . . . . ?
C30 C31 C32 C33 -0.3(5) . . . . ?
C31 C32 C33 C34 0.9(5) . . . . ?
C32 C33 C34 C35 -0.2(5) . . . . ?
C33 C34 C35 C30 -1.1(4) . . . . ?
C33 C34 C35 N5 176.8(3) . . . . ?
C31 C30 C35 C34 1.7(4) . . . . ?
C29 C30 C35 C34 -175.9(3) . . . . ?
C31 C30 C35 N5 -176.2(2) . . . . ?
C29 C30 C35 N5 6.2(4) . . . . ?
C36 N5 C35 C34 21.8(4) . . . . ?
C36 N5 C35 C30 -160.3(3) . . . . ?
C35 N5 C36 C37 -125.0(3) . . . . ?
C35 N5 C36 C41 60.0(4) . . . . ?
N5 C36 C37 C38 -175.6(3) . . . . ?
C41 C36 C37 C38 -0.2(5) . . . . ?
N5 C36 C37 Cl3 2.6(4) . . . . ?
C41 C36 C37 Cl3 178.0(2) . . . . ?
C36 C37 C38 C39 -0.2(5) . . . . ?
Cl3 C37 C38 C39 -178.4(3) . . . . ?
C37 C38 C39 C40 0.0(5) . . . . ?
C38 C39 C40 C41 0.7(5) . . . . ?
C39 C40 C41 C36 -1.2(5) . . . . ?
C39 C40 C41 Cl4 175.6(3) . . . . ?
N5 C36 C41 C40 176.3(3) . . . . ?
C37 C36 C41 C40 1.0(5) . . . . ?
N5 C36 C41 Cl4 -0.5(4) . . . . ?
C37 C36 C41 Cl4 -175.9(2) . . . . ?
C12 C1 C2 C3 1.0(4) . . . . ?
C1 C2 C3 C4 -1.6(5) . . . . ?
C2 C3 C4 C5 1.4(5) . . . . ?
C6 N2 C5 C12 -0.6(4) . . . . ?
C6 N2 C5 C4 178.7(3) . . . . ?
C3 C4 C5 N2 -179.9(3) . . . . ?
C3 C4 C5 C12 -0.4(4) . . . . ?
C5 N2 C6 C7 -176.4(3) . . . . ?
C5 N2 C6 C11 1.3(4) . . . . ?
N2 C6 C7 C8 178.0(3) . . . . ?
C11 C6 C7 C8 0.2(4) . . . . ?
C19 N3 C8 C7 1.5(4) . . . . ?
C19 N3 C8 C9 -177.9(3) . . . . ?
C6 C7 C8 N3 -176.8(3) . . . . ?
C6 C7 C8 C9 2.6(4) . . . . ?
C25 N4 C9 C10 -2.1(4) . . . . ?
C25 N4 C9 C8 178.1(3) . . . . ?
N3 C8 C9 N4 -3.5(4) . . . . ?
C7 C8 C9 N4 177.0(3) . . . . ?
N3 C8 C9 C10 176.7(3) . . . . ?
C7 C8 C9 C10 -2.8(4) . . . . ?
N4 C9 C10 C11 -179.8(3) . . . . ?
C8 C9 C10 C11 0.0(4) . . . . ?
C12 N1 C11 C10 178.6(3) . . . . ?
C13 N1 C11 C10 -4.7(4) . . . . ?
C12 N1 C11 C6 -2.3(4) . . . . ?
C13 N1 C11 C6 174.4(2) . . . . ?
C9 C10 C11 N1 -178.0(3) . . . . ?
C9 C10 C11 C6 2.9(4) . . . . ?
N2 C6 C11 N1 0.1(4) . . . . ?
C7 C6 C11 N1 177.8(3) . . . . ?
N2 C6 C11 C10 179.2(3) . . . . ?
C7 C6 C11 C10 -3.1(4) . . . . ?
C2 C1 C12 N1 -179.4(3) . . . . ?
C2 C1 C12 C5 -0.1(4) . . . . ?
C11 N1 C12 C1 -177.7(3) . . . . ?
C13 N1 C12 C1 5.5(4) . . . . ?
C11 N1 C12 C5 2.9(4) . . . . ?
C13 N1 C12 C5 -173.9(2) . . . . ?
N2 C5 C12 C1 179.2(3) . . . . ?
C4 C5 C12 C1 -0.2(4) . . . . ?
N2 C5 C12 N1 -1.4(4) . . . . ?
C4 C5 C12 N1 179.2(3) . . . . ?
C11 N1 C13 C14 -77.1(3) . . . . ?
C12 N1 C13 C14 99.7(3) . . . . ?
C11 N1 C13 C18 105.3(3) . . . . ?
C12 N1 C13 C18 -77.9(3) . . . . ?
C18 C13 C14 C15 1.0(4) . . . . ?
N1 C13 C14 C15 -176.5(2) . . . . ?
C13 C14 C15 C16 1.1(4) . . . . ?
C14 C15 C16 C17 -2.4(4) . . . . ?
C14 C15 C16 Cl1 177.1(2) . . . . ?
C15 C16 C17 C18 1.4(4) . . . . ?
Cl1 C16 C17 C18 -178.0(2) . . . . ?
C14 C13 C18 C17 -1.9(4) . . . . ?
N1 C13 C18 C17 175.5(2) . . . . ?
C16 C17 C18 C13 0.7(4) . . . . ?
C8 N3 C19 C24 117.7(3) . . . . ?
C8 N3 C19 C20 -65.5(4) . . . . ?
C24 C19 C20 C21 -1.0(5) . . . . ?
N3 C19 C20 C21 -177.8(3) . . . . ?
C19 C20 C21 C22 0.8(5) . . . . ?
C20 C21 C22 C23 -0.8(5) . . . . ?
C20 C21 C22 Cl2 179.4(2) . . . . ?
C21 C22 C23 C24 1.0(5) . . . . ?
Cl2 C22 C23 C24 -179.3(2) . . . . ?
C20 C19 C24 C23 1.1(5) . . . . ?
N3 C19 C24 C23 177.9(3) . . . . ?
C22 C23 C24 C19 -1.1(5) . . . . ?
C9 N4 C25 C27 80.0(3) . . . . ?
C9 N4 C25 C26 -156.7(3) . . . . ?
O3 C69 C70 C71 46.0(4) . . . . ?
O4 C69 C70 C71 -135.2(3) . . . . ?
C69 C70 C71 C76 -78.5(4) . . . . ?
C69 C70 C71 C72 102.8(3) . . . . ?
C76 C71 C72 C73 -1.2(4) . . . . ?
C70 C71 C72 C73 177.5(3) . . . . ?
C71 C72 C73 C74 0.1(5) . . . . ?
C72 C73 C74 C75 0.2(5) . . . . ?
C73 C74 C75 C76 0.7(5) . . . . ?
C72 C71 C76 C75 2.1(4) . . . . ?
C70 C71 C76 C75 -176.6(3) . . . . ?
C72 C71 C76 N10 -178.0(2) . . . . ?
C70 C71 C76 N10 3.3(4) . . . . ?
C74 C75 C76 C71 -1.9(4) . . . . ?
C74 C75 C76 N10 178.3(3) . . . . ?
C77 N10 C76 C71 -168.6(3) . . . . ?
C77 N10 C76 C75 11.3(4) . . . . ?
C76 N10 C77 C82 70.3(4) . . . . ?
C76 N10 C77 C78 -111.3(3) . . . . ?
N10 C77 C78 C79 178.6(3) . . . . ?
C82 C77 C78 C79 -3.0(4) . . . . ?
N10 C77 C78 Cl7 -1.2(4) . . . . ?
C82 C77 C78 Cl7 177.2(2) . . . . ?
C77 C78 C79 C80 1.3(5) . . . . ?
Cl7 C78 C79 C80 -178.8(3) . . . . ?
C78 C79 C80 C81 0.6(5) . . . . ?
C79 C80 C81 C82 -0.7(5) . . . . ?
C80 C81 C82 C77 -1.2(5) . . . . ?
C80 C81 C82 Cl8 178.7(3) . . . . ?
N10 C77 C82 C81 -178.6(3) . . . . ?
C78 C77 C82 C81 2.9(4) . . . . ?
N10 C77 C82 Cl8 1.5(4) . . . . ?
C78 C77 C82 Cl8 -176.9(2) . . . . ?
C53 C42 C43 C44 -0.5(4) . . . . ?
C42 C43 C44 C45 1.1(4) . . . . ?
C43 C44 C45 C46 -0.2(4) . . . . ?
C47 N7 C46 C53 2.0(4) . . . . ?
C47 N7 C46 C45 -178.0(2) . . . . ?
C44 C45 C46 N7 178.7(3) . . . . ?
C44 C45 C46 C53 -1.2(4) . . . . ?
C46 N7 C47 C48 177.0(2) . . . . ?
C46 N7 C47 C52 -3.2(4) . . . . ?
N7 C47 C48 C49 -179.7(3) . . . . ?
C52 C47 C48 C49 0.5(4) . . . . ?
C60 N8 C49 C48 2.8(5) . . . . ?
C60 N8 C49 C50 -176.0(3) . . . . ?
C47 C48 C49 N8 177.6(3) . . . . ?
C47 C48 C49 C50 -3.6(4) . . . . ?
C66 N9 C50 C51 1.8(5) . . . . ?
C66 N9 C50 C49 -177.5(3) . . . . ?
N8 C49 C50 N9 3.2(4) . . . . ?
C48 C49 C50 N9 -175.7(3) . . . . ?
N8 C49 C50 C51 -176.1(3) . . . . ?
C48 C49 C50 C51 5.0(4) . . . . ?
N9 C50 C51 C52 177.5(3) . . . . ?
C49 C50 C51 C52 -3.2(4) . . . . ?
C53 N6 C52 C51 -178.8(2) . . . . ?
C54 N6 C52 C51 5.0(4) . . . . ?
C53 N6 C52 C47 1.2(4) . . . . ?
C54 N6 C52 C47 -175.1(2) . . . . ?
C50 C51 C52 N6 179.9(3) . . . . ?
C50 C51 C52 C47 0.0(4) . . . . ?
N7 C47 C52 N6 1.7(4) . . . . ?
C48 C47 C52 N6 -178.5(2) . . . . ?
N7 C47 C52 C51 -178.4(3) . . . . ?
C48 C47 C52 C51 1.4(4) . . . . ?
C52 N6 C53 C42 176.6(2) . . . . ?
C54 N6 C53 C42 -7.0(4) . . . . ?
C52 N6 C53 C46 -2.3(4) . . . . ?
C54 N6 C53 C46 174.1(2) . . . . ?
C43 C42 C53 N6 -179.9(2) . . . . ?
C43 C42 C53 C46 -1.0(4) . . . . ?
N7 C46 C53 N6 0.8(4) . . . . ?
C45 C46 C53 N6 -179.2(2) . . . . ?
N7 C46 C53 C42 -178.1(3) . . . . ?
C45 C46 C53 C42 1.8(4) . . . . ?
C52 N6 C54 C55 -96.7(3) . . . . ?
C53 N6 C54 C55 86.8(3) . . . . ?
C52 N6 C54 C59 88.5(3) . . . . ?
C53 N6 C54 C59 -87.9(3) . . . . ?
C59 C54 C55 C56 1.3(4) . . . . ?
N6 C54 C55 C56 -173.2(2) . . . . ?
C54 C55 C56 C57 0.3(4) . . . . ?
C55 C56 C57 C58 -2.2(4) . . . . ?
C55 C56 C57 Cl5 176.1(2) . . . . ?
C56 C57 C58 C59 2.4(4) . . . . ?
Cl5 C57 C58 C59 -175.8(2) . . . . ?
C57 C58 C59 C54 -0.8(4) . . . . ?
C55 C54 C59 C58 -1.0(4) . . . . ?
N6 C54 C59 C58 173.5(2) . . . . ?
C49 N8 C60 C65 56.6(4) . . . . ?
C49 N8 C60 C61 -127.7(3) . . . . ?
C65 C60 C61 C62 0.5(4) . . . . ?
N8 C60 C61 C62 -175.3(3) . . . . ?
C60 C61 C62 C63 0.4(4) . . . . ?
C61 C62 C63 C64 -1.4(4) . . . . ?
C61 C62 C63 Cl6 177.1(2) . . . . ?
C62 C63 C64 C65 1.6(4) . . . . ?
Cl6 C63 C64 C65 -177.0(2) . . . . ?
C63 C64 C65 C60 -0.7(4) . . . . ?
C61 C60 C65 C64 -0.3(4) . . . . ?
N8 C60 C65 C64 175.3(2) . . . . ?
C50 N9 C66 C67 -74.9(4) . . . . ?
C50 N9 C66 C68 162.2(3) . . . . ?
O5S C1S C2S C3S -177.8(3) . . . . ?
C6S C1S C2S C3S 1.0(4) . . . . ?
O5S C1S C2S C7S 3.0(4) . . . . ?
C6S C1S C2S C7S -178.2(3) . . . . ?
C1S C2S C3S C4S -0.6(5) . . . . ?
C7S C2S C3S C4S 178.6(3) . . . . ?
C2S C3S C4S C5S -0.3(5) . . . . ?
C3S C4S C5S C6S 0.8(5) . . . . ?
C4S C5S C6S C1S -0.4(5) . . . . ?
O5S C1S C6S C5S 178.2(3) . . . . ?
C2S C1S C6S C5S -0.5(5) . . . . ?
C3S C2S C7S O6S 3.5(5) . . . . ?
C1S C2S C7S O6S -177.2(3) . . . . ?
C13T C8T C9T O7T 177.0(3) . . . . ?
C14T C8T C9T O7T -3.4(4) . . . . ?
C13T C8T C9T C10T -2.8(4) . . . . ?
C14T C8T C9T C10T 176.8(3) . . . . ?
O7T C9T C10T C11T -178.6(3) . . . . ?
C8T C9T C10T C11T 1.2(5) . . . . ?
C9T C10T C11T C12T 0.9(5) . . . . ?
C10T C11T C12T C13T -1.5(5) . . . . ?
C11T C12T C13T C8T -0.2(5) . . . . ?
C9T C8T C13T C12T 2.3(5) . . . . ?
C14T C8T C13T C12T -177.3(3) . . . . ?
C13T C8T C14T O8T -5.1(5) . . . . ?
C9T C8T C14T O8T 175.3(3) . . . . ?
C20U C15U C16U O9U 176.6(16) . . . . ?
C21U C15U C16U O9U -7(3) . . . . ?
C20U C15U C16U C17U 3(3) . . . . ?
C21U C15U C16U C17U 178.7(17) . . . . ?
O9U C16U C17U C18U -175.8(15) . . . . ?
C15U C16U C17U C18U -2(3) . . . . ?
C16U C17U C18U C19U 0.3(19) . . . . ?
C17U C18U C19U C20U 0(2) . . . . ?
C18U C19U C20U C15U 0.9(19) . . . . ?
C16U C15U C20U C19U -2.2(18) . . . . ?
C21U C15U C20U C19U -178.4(13) . . . . ?
C20U C15U C21U O10U -179.9(12) . . . . ?
C16U C15U C21U O10U 4(2) . . . . ?
C20V C15V C16V O9V 179(4) . . . . ?
C21V C15V C16V O9V 0(7) . . . . ?
C20V C15V C16V C17V 7(6) . . . . ?
C21V C15V C16V C17V -172(4) . . . . ?
O9V C16V C17V C18V -177(3) . . . . ?
C15V C16V C17V C18V -6(7) . . . . ?
C16V C17V C18V C19V 3(4) . . . . ?
C17V C18V C19V C20V -1(3) . . . . ?
C18V C19V C20V C15V 2(3) . . . . ?
C16V C15V C20V C19V -6(4) . . . . ?
C21V C15V C20V C19V 173(2) . . . . ?
C20V C15V C21V O10V -177(2) . . . . ?
C16V C15V C21V O10V 1(5) . . . . ?
C27W C22W C23W C24W -2(2) . . . . ?
C28W C22W C23W C24W 176.4(13) . . . . ?
C27W C22W C23W O11W 179.2(10) . . . . ?
C28W C22W C23W O11W -2.0(19) . . . . ?
O11W C23W C24W C25W -177.4(9) . . . . ?
C22W C23W C24W C25W 4.3(18) . . . . ?
C23W C24W C25W C26W -4.1(16) . . . . ?
C24W C25W C26W C27W 2.1(13) . . . . ?
C28W C22W C27W C26W -178.5(13) . . . . ?
C23W C22W C27W C26W 0.2(19) . . . . ?
C25W C26W C27W C22W -0.2(14) . . . . ?
C27W C22W C28W O12W 176.0(14) . . . . ?
C23W C22W C28W O12W -3(3) . . . . ?
C27X C22X C23X O11X -179.9(13) . . . . ?
C28X C22X C23X O11X -3(2) . . . . ?
C27X C22X C23X C24X -2(2) . . . . ?
C28X C22X C23X C24X 174.8(17) . . . . ?
O11X C23X C24X C25X -179.2(15) . . . . ?
C22X C23X C24X C25X 2(3) . . . . ?
C23X C24X C25X C26X -3(3) . . . . ?
C24X C25X C26X C27X 2.4(19) . . . . ?
C25X C26X C27X C22X -1.7(19) . . . . ?
C28X C22X C27X C26X -174.9(13) . . . . ?
C23X C22X C27X C26X 1.3(18) . . . . ?
C27X C22X C28X O12X -177.7(14) . . . . ?
C23X C22X C28X O12X 6(2) . . . . ?
C34Y C29Y C30Y O13Y -179.0(12) . . . . ?
C35Y C29Y C30Y O13Y -3(2) . . . . ?
C34Y C29Y C30Y C31Y 3(3) . . . . ?
C35Y C29Y C30Y C31Y 179.7(16) . . . . ?
O13Y C30Y C31Y C32Y -178.0(17) . . . . ?
C29Y C30Y C31Y C32Y 0(3) . . . . ?
C30Y C31Y C32Y C33Y -3(3) . . . . ?
C31Y C32Y C33Y C34Y 4(3) . . . . ?
C32Y C33Y C34Y C29Y -1(3) . . . . ?
C30Y C29Y C34Y C33Y -3(2) . . . . ?
C35Y C29Y C34Y C33Y -179.0(12) . . . . ?
C30Y C29Y C35Y O14Y 8(2) . . . . ?
C34Y C29Y C35Y O14Y -175.8(12) . . . . ?
